data_4346059
loop_
_publ_author_name
'Kropp, Henning'
'Scheurer, Andreas'
'Heinemann, Frank W.'
'Bendix, Jesper'
'Meyer, Karsten'

_publ_section_title
;
 Coordination-induced spin-state change in manganese(V) complexes: the
 electronic structure of manganese(V) nitrides.
;
_journal_issue 7
_journal_name_full 'Inorganic chemistry'
_journal_page_first 3562
_journal_page_last 3572
_journal_paper_doi 10.1021/acs.inorgchem.5b00112
_journal_volume 54
_journal_year 2015
_chemical_formula_moiety
;
 C80 H90 Ag Mn N20, 3(C24 H20 B), 2(C6 H6), 0.125(C2 H3 N)
;
_chemical_formula_sum 'C164.25 H162.375 Ag B3 Mn2 N18.125'
_chemical_formula_weight 2640.43
_space_group_IT_number 15
_space_group_name_Hall '-C 2yc'
_space_group_name_H-M_alt 'C 1 2/c 1'
_symmetry_cell_setting monoclinic
_symmetry_space_group_name_Hall '-C 2yc'
_symmetry_space_group_name_H-M 'C 1 2/c 1'
_atom_sites_solution_hydrogens geom
_atom_sites_solution_primary direct
_atom_sites_solution_secondary difmap
_audit_creation_method SHELXL-97
_cell_angle_alpha 90.00
_cell_angle_beta 128.0940(10)
_cell_angle_gamma 90.00
_cell_formula_units_Z 8
_cell_length_a 56.793(5)
_cell_length_b 15.1843(14)
_cell_length_c 40.541(4)
_cell_measurement_reflns_used 9174
_cell_measurement_temperature 100(2)
_cell_measurement_theta_max 27.03
_cell_measurement_theta_min 3.16
_cell_volume 27514(4)
_computing_cell_refinement 'Bruker SAINT'
_computing_data_collection 'Bruker APEX2'
_computing_data_reduction 'Bruker SAINT'
_computing_molecular_graphics 'SHELXTL 6.12 (Bruker AXS, 2002)'
_computing_publication_material 'SHELXTL 6.12 (Bruker AXS, 2002)'
_computing_structure_refinement 'SHELXTL 6.12 (Bruker AXS, 2002)'
_computing_structure_solution 'SHELXTL 6.12 (Bruker AXS, 2002)'
_diffrn_ambient_temperature 100(2)
_diffrn_detector_area_resol_mean 83.33
_diffrn_measured_fraction_theta_full 0.990
_diffrn_measured_fraction_theta_max 0.981
_diffrn_measurement_device_type 'Bruker Kappa APEX II'
_diffrn_measurement_method '\f and \w scans'
_diffrn_radiation_monochromator 'Quazar focussing montel optics'
_diffrn_radiation_source 'ImuS micro-focus tube'
_diffrn_radiation_type MoK\a
_diffrn_radiation_wavelength 0.71073
_diffrn_reflns_av_R_equivalents 0.0642
_diffrn_reflns_av_sigmaI/netI 0.0634
_diffrn_reflns_limit_h_max 72
_diffrn_reflns_limit_h_min -72
_diffrn_reflns_limit_k_max 18
_diffrn_reflns_limit_k_min -19
_diffrn_reflns_limit_l_max 51
_diffrn_reflns_limit_l_min -41
_diffrn_reflns_number 108375
_diffrn_reflns_theta_full 25.00
_diffrn_reflns_theta_max 27.10
_diffrn_reflns_theta_min 2.43
_exptl_absorpt_coefficient_mu 0.383
_exptl_absorpt_correction_T_max 0.746
_exptl_absorpt_correction_T_min 0.662
_exptl_absorpt_correction_type multi-scan
_exptl_absorpt_process_details 'SADABS, Bruker-AXS, 2008'
_exptl_crystal_colour violet
_exptl_crystal_density_diffrn 1.275
_exptl_crystal_density_method 'not measured'
_exptl_crystal_description prism
_exptl_crystal_F_000 11094
_exptl_crystal_size_max 0.22
_exptl_crystal_size_mid 0.10
_exptl_crystal_size_min 0.07
_refine_diff_density_max 0.393
_refine_diff_density_min -0.683
_refine_diff_density_rms 0.062
_refine_ls_extinction_method none
_refine_ls_goodness_of_fit_ref 1.016
_refine_ls_hydrogen_treatment constr
_refine_ls_matrix_type fullcycle
_refine_ls_number_parameters 1761
_refine_ls_number_reflns 29801
_refine_ls_number_restraints 108
_refine_ls_restrained_S_all 1.015
_refine_ls_R_factor_all 0.0691
_refine_ls_R_factor_gt 0.0414
_refine_ls_shift/su_max 0.002
_refine_ls_shift/su_mean 0.000
_refine_ls_structure_factor_coef Fsqd
_refine_ls_weighting_details 'calc w=1/[\s^2^(Fo^2^)+(0.0320P)^2^+27.4319P] where P=(Fo^2^+2Fc^2^)/3'
_refine_ls_weighting_scheme calc
_refine_ls_wR_factor_gt 0.0863
_refine_ls_wR_factor_ref 0.0975
_reflns_number_gt 21518
_reflns_number_total 29801
_reflns_threshold_expression >2sigma(I)
_cod_data_source_file ic5b00112_si_002.cif
_cod_data_source_block hkr1407
_cod_original_sg_symbol_Hall -C2yc
_cod_original_sg_symbol_H-M C2/c
_cod_database_code 4346059

loop_
_symmetry_equiv_pos_as_xyz
'x, y, z'
'-x, y, -z+1/2'
'x+1/2, y+1/2, z'
'-x+1/2, y+1/2, -z+1/2'
'-x, -y, -z'
'x, -y, z-1/2'
'-x+1/2, -y+1/2, -z'
'x+1/2, -y+1/2, z-1/2'

loop_
_atom_site_label
_atom_site_type_symbol
_atom_site_fract_x
_atom_site_fract_y
_atom_site_fract_z
_atom_site_U_iso_or_equiv
_atom_site_adp_type
_atom_site_occupancy
_atom_site_symmetry_multiplicity
_atom_site_calc_flag
_atom_site_refinement_flags
_atom_site_disorder_group
Ag1 Ag 0.887310(4) 0.773060(11) 0.387586(5) 0.02169(5) Uani 1 1 d . .
Mn1 Mn 0.921049(6) 0.72997(2) 0.537231(10) 0.01273(7) Uani 1 1 d . .
Mn2 Mn 0.835997(7) 0.84221(2) 0.230826(10) 0.01315(7) Uani 1 1 d . .
N1 N 0.95754(4) 0.60587(11) 0.56278(6) 0.0166(4) Uani 1 1 d . .
N2 N 0.89562(4) 0.55648(11) 0.54273(6) 0.0159(4) Uani 1 1 d . .
N3 N 0.86053(4) 0.63332(11) 0.49062(6) 0.0154(4) Uani 1 1 d . .
N4 N 0.96798(4) 0.71966(11) 0.63233(6) 0.0163(4) Uani 1 1 d . .
N5 N 0.92541(4) 0.74523(11) 0.61798(6) 0.0159(4) Uani 1 1 d . .
N6 N 0.97544(4) 0.77764(12) 0.54168(6) 0.0174(4) Uani 1 1 d . .
N7 N 0.95701(4) 0.89459(11) 0.54735(6) 0.0167(4) Uani 1 1 d . .
N8 N 0.89941(4) 0.80519(11) 0.52603(6) 0.0159(4) Uani 1 1 d . .
N9 N 0.91048(4) 0.72171(11) 0.48017(6) 0.0159(4) Uani 1 1 d . .
N10 N 0.88680(4) 0.84443(11) 0.24797(6) 0.0164(4) Uani 1 1 d . .
N11 N 0.85646(4) 1.03120(11) 0.23640(6) 0.0184(4) Uani 1 1 d . .
N12 N 0.82828(4) 1.02775(11) 0.25483(6) 0.0179(4) Uani 1 1 d . .
N13 N 0.83487(4) 0.81441(12) 0.15496(6) 0.0166(4) Uani 1 1 d . .
N14 N 0.79932(4) 0.90342(12) 0.13639(6) 0.0170(4) Uani 1 1 d . .
N15 N 0.86844(4) 0.66112(11) 0.25734(6) 0.0176(4) Uani 1 1 d . .
N16 N 0.82116(4) 0.64387(11) 0.22184(6) 0.0167(4) Uani 1 1 d . .
N17 N 0.80401(4) 0.83984(11) 0.21608(6) 0.0170(4) Uani 1 1 d . .
N18 N 0.85701(4) 0.82517(11) 0.29209(6) 0.0169(4) Uani 1 1 d . .
C1 C 0.94259(5) 0.51941(14) 0.55495(7) 0.0195(5) Uani 1 1 d . .
H1A H 0.9579 0.4722 0.5682 0.023 Uiso 1 1 calc R .
H1B H 0.9287 0.5081 0.5244 0.023 Uiso 1 1 calc R .
C2 C 0.92523(5) 0.51613(14) 0.57211(7) 0.0191(5) Uani 1 1 d . .
H2A H 0.9229 0.4541 0.5771 0.023 Uiso 1 1 calc R .
H2B H 0.9365 0.5477 0.5992 0.023 Uiso 1 1 calc R .
C3 C 0.89085(4) 0.63217(13) 0.52147(7) 0.0142(4) Uani 1 1 d . .
C4 C 0.86899(5) 0.51330(14) 0.52656(7) 0.0190(5) Uani 1 1 d . .
H4 H 0.8667 0.4598 0.5365 0.023 Uiso 1 1 calc R .
C5 C 0.84718(5) 0.56151(14) 0.49438(7) 0.0186(5) Uani 1 1 d . .
H5 H 0.8264 0.5490 0.4772 0.022 Uiso 1 1 calc R .
C6 C 0.98464(4) 0.60694(14) 0.60786(7) 0.0187(5) Uani 1 1 d . .
H6A H 1.0021 0.5881 0.6098 0.022 Uiso 1 1 calc R .
H6B H 0.9818 0.5631 0.6233 0.022 Uiso 1 1 calc R .
C7 C 0.99155(4) 0.69513(14) 0.62929(7) 0.0182(5) Uani 1 1 d . .
H7A H 1.0110 0.6921 0.6577 0.022 Uiso 1 1 calc R .
H7B H 0.9931 0.7405 0.6132 0.022 Uiso 1 1 calc R .
C8 C 0.93840(4) 0.72982(13) 0.59898(7) 0.0144(4) Uani 1 1 d . .
C9 C 0.97299(5) 0.72805(16) 0.67014(7) 0.0233(5) Uani 1 1 d . .
H9 H 0.9917 0.7230 0.6973 0.028 Uiso 1 1 calc R .
C10 C 0.94650(5) 0.74465(16) 0.66125(7) 0.0236(5) Uani 1 1 d . .
H10 H 0.9428 0.7542 0.6809 0.028 Uiso 1 1 calc R .
C11 C 0.96670(5) 0.61060(15) 0.53545(7) 0.0200(5) Uani 1 1 d . .
H11A H 0.9484 0.6128 0.5059 0.024 Uiso 1 1 calc R .
H11B H 0.9776 0.5558 0.5391 0.024 Uiso 1 1 calc R .
C12 C 0.98630(5) 0.68848(15) 0.54367(8) 0.0220(5) Uani 1 1 d . .
H12A H 1.0057 0.6807 0.5719 0.026 Uiso 1 1 calc R .
H12B H 0.9904 0.6856 0.5233 0.026 Uiso 1 1 calc R .
C13 C 0.95473(4) 0.80497(14) 0.54638(7) 0.0150(4) Uani 1 1 d . .
C14 C 0.99039(5) 0.84826(15) 0.54063(7) 0.0220(5) Uani 1 1 d . .
H14 H 1.0059 0.8454 0.5380 0.026 Uiso 1 1 calc R .
C15 C 0.97887(5) 0.92123(15) 0.54401(7) 0.0227(5) Uani 1 1 d . .
H15 H 0.9845 0.9801 0.5441 0.027 Uiso 1 1 calc R .
C16 C 0.84485(4) 0.67828(14) 0.45065(7) 0.0156(4) Uani 1 1 d . .
C17 C 0.84423(5) 0.63514(14) 0.41945(7) 0.0186(5) Uani 1 1 d . .
C18 C 0.82817(5) 0.67436(16) 0.38032(8) 0.0259(5) Uani 1 1 d . .
H18 H 0.8273 0.6463 0.3586 0.031 Uiso 1 1 calc R .
C19 C 0.81343(5) 0.75355(16) 0.37214(8) 0.0302(6) Uani 1 1 d . .
H19 H 0.8029 0.7800 0.3453 0.036 Uiso 1 1 calc R .
C20 C 0.81408(5) 0.79392(16) 0.40323(8) 0.0287(6) Uani 1 1 d . .
H20 H 0.8038 0.8481 0.3974 0.034 Uiso 1 1 calc R .
C21 C 0.82958(5) 0.75660(14) 0.44317(7) 0.0206(5) Uani 1 1 d . .
C22 C 0.86054(5) 0.54942(15) 0.42797(8) 0.0244(5) Uani 1 1 d . .
H22A H 0.8557 0.5267 0.4018 0.037 Uiso 1 1 calc R .
H22B H 0.8543 0.5065 0.4393 0.037 Uiso 1 1 calc R .
H22C H 0.8822 0.5593 0.4483 0.037 Uiso 1 1 calc R .
C23 C 0.82870(5) 0.79869(16) 0.47582(8) 0.0273(6) Uani 1 1 d . .
H23A H 0.8358 0.7566 0.4985 0.041 Uiso 1 1 calc R .
H23B H 0.8081 0.8162 0.4632 0.041 Uiso 1 1 calc R .
H23C H 0.8416 0.8508 0.4871 0.041 Uiso 1 1 calc R .
C24 C 0.89384(4) 0.75201(13) 0.59908(7) 0.0149(4) Uani 1 1 d . .
C25 C 0.88003(5) 0.67824(15) 0.60092(7) 0.0214(5) Uani 1 1 d . .
C26 C 0.85023(5) 0.68683(17) 0.58482(8) 0.0285(6) Uani 1 1 d . .
H26 H 0.8397 0.6367 0.5837 0.034 Uiso 1 1 calc R .
C27 C 0.83572(5) 0.76690(19) 0.57043(8) 0.0311(6) Uani 1 1 d . .
H27 H 0.8155 0.7716 0.5599 0.037 Uiso 1 1 calc R .
C28 C 0.85046(5) 0.84013(17) 0.57128(7) 0.0262(5) Uani 1 1 d . .
H28 H 0.8404 0.8952 0.5620 0.031 Uiso 1 1 calc R .
C29 C 0.87994(5) 0.83449(14) 0.58565(7) 0.0180(5) Uani 1 1 d . .
C30 C 0.89635(6) 0.59347(16) 0.62264(8) 0.0313(6) Uani 1 1 d . .
H30A H 0.9139 0.5882 0.6234 0.047 Uiso 1 1 calc R .
H30B H 0.8829 0.5434 0.6073 0.047 Uiso 1 1 calc R .
H30C H 0.9028 0.5938 0.6513 0.047 Uiso 1 1 calc R .
C31 C 0.89632(5) 0.91495(15) 0.58854(8) 0.0250(5) Uani 1 1 d . .
H31A H 0.9147 0.9219 0.6174 0.037 Uiso 1 1 calc R .
H31B H 0.8836 0.9668 0.5805 0.037 Uiso 1 1 calc R .
H31C H 0.9015 0.9088 0.5696 0.037 Uiso 1 1 calc R .
C32 C 0.94159(5) 0.96100(13) 0.55339(7) 0.0170(5) Uani 1 1 d . .
C33 C 0.95516(5) 0.98917(14) 0.59421(7) 0.0193(5) Uani 1 1 d . .
C34 C 0.94224(5) 1.06028(15) 0.59948(8) 0.0244(5) Uani 1 1 d . .
H34 H 0.9509 1.0809 0.6269 0.029 Uiso 1 1 calc R .
C35 C 0.91701(5) 1.10124(15) 0.56531(8) 0.0268(6) Uani 1 1 d . .
H35 H 0.9084 1.1494 0.5694 0.032 Uiso 1 1 calc R .
C36 C 0.90431(5) 1.07210(15) 0.52518(8) 0.0253(5) Uani 1 1 d . .
H36 H 0.8870 1.1010 0.5019 0.030 Uiso 1 1 calc R .
C37 C 0.91624(5) 1.00155(14) 0.51812(7) 0.0194(5) Uani 1 1 d . .
C38 C 0.98216(5) 0.94406(16) 0.63221(7) 0.0261(5) Uani 1 1 d . .
H38A H 0.9954 0.9882 0.6535 0.039 Uiso 1 1 calc R .
H38B H 0.9929 0.9122 0.6241 0.039 Uiso 1 1 calc R .
H38C H 0.9757 0.9025 0.6437 0.039 Uiso 1 1 calc R .
C39 C 0.90251(5) 0.97115(16) 0.47428(8) 0.0275(6) Uani 1 1 d . .
H39A H 0.8900 0.9193 0.4676 0.041 Uiso 1 1 calc R .
H39B H 0.9184 0.9559 0.4724 0.041 Uiso 1 1 calc R .
H39C H 0.8902 1.0185 0.4544 0.041 Uiso 1 1 calc R .
C40 C 0.90328(5) 0.73953(14) 0.44747(7) 0.0187(5) Uani 1 1 d . .
C41 C 0.89946(5) 0.93475(14) 0.26188(7) 0.0193(5) Uani 1 1 d . .
H41A H 0.9186 0.9375 0.2662 0.023 Uiso 1 1 calc R .
H41B H 0.9038 0.9472 0.2891 0.023 Uiso 1 1 calc R .
C42 C 0.87849(5) 1.00481(15) 0.23052(8) 0.0211(5) Uani 1 1 d . .
H42A H 0.8903 1.0569 0.2338 0.025 Uiso 1 1 calc R .
H42B H 0.8679 0.9818 0.2017 0.025 Uiso 1 1 calc R .
C43 C 0.84118(4) 0.97428(14) 0.24257(7) 0.0155(4) Uani 1 1 d . .
C44 C 0.85262(5) 1.11760(15) 0.24294(8) 0.0248(5) Uani 1 1 d . .
H44 H 0.8609 1.1685 0.2399 0.030 Uiso 1 1 calc R .
C45 C 0.83501(5) 1.11563(15) 0.25426(8) 0.0254(5) Uani 1 1 d . .
H45 H 0.8283 1.1651 0.2607 0.030 Uiso 1 1 calc R .
C46 C 0.88848(5) 0.81877(15) 0.21414(7) 0.0189(5) Uani 1 1 d . .
H46A H 0.9073 0.7858 0.2268 0.023 Uiso 1 1 calc R .
H46B H 0.8895 0.8730 0.2015 0.023 Uiso 1 1 calc R .
C47 C 0.86252(5) 0.76285(15) 0.17949(7) 0.0188(5) Uani 1 1 d . .
H47A H 0.8670 0.7408 0.1609 0.023 Uiso 1 1 calc R .
H47B H 0.8599 0.7113 0.1919 0.023 Uiso 1 1 calc R .
C48 C 0.82272(4) 0.85815(13) 0.17090(7) 0.0148(4) Uani 1 1 d . .
C49 C 0.81968(5) 0.83080(15) 0.11286(7) 0.0206(5) Uani 1 1 d . .
H49 H 0.8242 0.8075 0.0956 0.025 Uiso 1 1 calc R .
C50 C 0.79734(5) 0.88589(15) 0.10108(7) 0.0216(5) Uani 1 1 d . .
H50 H 0.7828 0.9087 0.0737 0.026 Uiso 1 1 calc R .
C51 C 0.90629(4) 0.78527(14) 0.28467(7) 0.0185(5) Uani 1 1 d . .
H51A H 0.9046 0.8019 0.3067 0.022 Uiso 1 1 calc R .
H51B H 0.9273 0.7946 0.2961 0.022 Uiso 1 1 calc R .
C52 C 0.89895(5) 0.68888(14) 0.27484(7) 0.0196(5) Uani 1 1 d . .
H52A H 0.9026 0.6717 0.2548 0.023 Uiso 1 1 calc R .
H52B H 0.9132 0.6552 0.3010 0.023 Uiso 1 1 calc R .
C53 C 0.84223(5) 0.70731(14) 0.23380(7) 0.0154(4) Uani 1 1 d . .
C54 C 0.86359(5) 0.57216(14) 0.25934(7) 0.0222(5) Uani 1 1 d . .
H54 H 0.8784 0.5275 0.2737 0.027 Uiso 1 1 calc R .
C55 C 0.83415(5) 0.56150(14) 0.23732(8) 0.0233(5) Uani 1 1 d . .
H55 H 0.8240 0.5079 0.2330 0.028 Uiso 1 1 calc R .
C56 C 0.81675(5) 1.00269(14) 0.27703(7) 0.0184(5) Uani 1 1 d . .
C57 C 0.78626(5) 0.98749(14) 0.25517(7) 0.0212(5) Uani 1 1 d . .
C58 C 0.77645(6) 0.96782(16) 0.27859(8) 0.0282(6) Uani 1 1 d . .
H58 H 0.7558 0.9563 0.2645 0.034 Uiso 1 1 calc R .
C59 C 0.79611(6) 0.96488(17) 0.32171(8) 0.0335(6) Uani 1 1 d . .
H59 H 0.7891 0.9509 0.3371 0.040 Uiso 1 1 calc R .
C60 C 0.82614(6) 0.98234(17) 0.34263(8) 0.0334(6) Uani 1 1 d . .
H60 H 0.8395 0.9806 0.3724 0.040 Uiso 1 1 calc R .
C61 C 0.83713(5) 1.00232(15) 0.32090(8) 0.0251(5) Uani 1 1 d . .
C62 C 0.76416(5) 0.99480(16) 0.20841(7) 0.0250(5) Uani 1 1 d . .
H62A H 0.7744 1.0153 0.1973 0.037 Uiso 1 1 calc R .
H62B H 0.7485 1.0369 0.2009 0.037 Uiso 1 1 calc R .
H62C H 0.7552 0.9370 0.1965 0.037 Uiso 1 1 calc R .
C63 C 0.86958(5) 1.02478(17) 0.34433(8) 0.0343(6) Uani 1 1 d . .
H63A H 0.8773 0.9941 0.3315 0.051 Uiso 1 1 calc R .
H63B H 0.8809 1.0064 0.3736 0.051 Uiso 1 1 calc R .
H63C H 0.8717 1.0885 0.3431 0.051 Uiso 1 1 calc R .
C64 C 0.77821(5) 0.96617(14) 0.13190(7) 0.0175(5) Uani 1 1 d . .
C65 C 0.78366(5) 1.05575(15) 0.13243(7) 0.0203(5) Uani 1 1 d . .
C66 C 0.76164(5) 1.11459(15) 0.12467(7) 0.0245(5) Uani 1 1 d . .
H66 H 0.7654 1.1762 0.1271 0.029 Uiso 1 1 calc R .
C67 C 0.73460(5) 1.08434(16) 0.11353(7) 0.0258(5) Uani 1 1 d . .
H67 H 0.7198 1.1250 0.1079 0.031 Uiso 1 1 calc R .
C68 C 0.72915(5) 0.99450(16) 0.11064(7) 0.0239(5) Uani 1 1 d . .
H68 H 0.7103 0.9742 0.1020 0.029 Uiso 1 1 calc R .
C69 C 0.75089(5) 0.93354(14) 0.12015(7) 0.0187(5) Uani 1 1 d . .
C70 C 0.81046(5) 1.09200(16) 0.13735(8) 0.0272(6) Uani 1 1 d . .
H70A H 0.8265 1.0481 0.1513 0.041 Uiso 1 1 calc R .
H70B H 0.8174 1.1458 0.1543 0.041 Uiso 1 1 calc R .
H70C H 0.8048 1.1056 0.1097 0.041 Uiso 1 1 calc R .
C71 C 0.74514(5) 0.83653(15) 0.11737(8) 0.0252(5) Uani 1 1 d . .
H71A H 0.7248 0.8264 0.1078 0.038 Uiso 1 1 calc R .
H71B H 0.7595 0.8097 0.1450 0.038 Uiso 1 1 calc R .
H71C H 0.7474 0.8100 0.0975 0.038 Uiso 1 1 calc R .
C72 C 0.78879(5) 0.65007(13) 0.19425(7) 0.0184(5) Uani 1 1 d . .
C73 C 0.77439(5) 0.66364(14) 0.21192(8) 0.0241(5) Uani 1 1 d . .
C74 C 0.74312(5) 0.65671(15) 0.18475(9) 0.0306(6) Uani 1 1 d . .
H74 H 0.7323 0.6664 0.1953 0.037 Uiso 1 1 calc R .
C75 C 0.72767(5) 0.63606(16) 0.14296(9) 0.0350(7) Uani 1 1 d . .
H75 H 0.7065 0.6307 0.1253 0.042 Uiso 1 1 calc R .
C76 C 0.74270(5) 0.62309(15) 0.12660(8) 0.0304(6) Uani 1 1 d . .
H76 H 0.7318 0.6096 0.0977 0.037 Uiso 1 1 calc R .
C77 C 0.77388(5) 0.62972(14) 0.15225(8) 0.0241(5) Uani 1 1 d . .
C78 C 0.79102(6) 0.68345(17) 0.25759(8) 0.0309(6) Uani 1 1 d . .
H78A H 0.8092 0.6474 0.2743 0.046 Uiso 1 1 calc R .
H78B H 0.7782 0.6700 0.2655 0.046 Uiso 1 1 calc R .
H78C H 0.7965 0.7459 0.2628 0.046 Uiso 1 1 calc R .
C79 C 0.79033(6) 0.61520(17) 0.13444(8) 0.0304(6) Uani 1 1 d . .
H79A H 0.8015 0.6685 0.1384 0.046 Uiso 1 1 calc R .
H79B H 0.7759 0.6020 0.1045 0.046 Uiso 1 1 calc R .
H79C H 0.8042 0.5657 0.1489 0.046 Uiso 1 1 calc R .
C80 C 0.86718(5) 0.80947(14) 0.32639(7) 0.0188(5) Uani 1 1 d . .
B1 B 0.98856(5) 0.26985(16) 0.92504(8) 0.0170(5) Uani 1 1 d . .
C81 C 0.97216(5) 0.17328(14) 0.90856(7) 0.0190(5) Uani 1 1 d . .
C82 C 0.97235(5) 0.11828(14) 0.88092(7) 0.0208(5) Uani 1 1 d . .
H82 H 0.9818 0.1383 0.8695 0.025 Uiso 1 1 calc R .
C83 C 0.95902(5) 0.03489(15) 0.86963(8) 0.0282(6) Uani 1 1 d . .
H83 H 0.9593 -0.0002 0.8505 0.034 Uiso 1 1 calc R .
C84 C 0.94547(5) 0.00327(15) 0.88598(8) 0.0312(6) Uani 1 1 d . .
H84 H 0.9366 -0.0536 0.8784 0.037 Uiso 1 1 calc R .
C85 C 0.94494(5) 0.05541(16) 0.91361(8) 0.0302(6) Uani 1 1 d . .
H85 H 0.9357 0.0343 0.9252 0.036 Uiso 1 1 calc R .
C86 C 0.95793(5) 0.13850(15) 0.92427(8) 0.0240(5) Uani 1 1 d . .
H86 H 0.9572 0.1734 0.9430 0.029 Uiso 1 1 calc R .
C87 C 1.01961(5) 0.25923(14) 0.97332(7) 0.0167(5) Uani 1 1 d . .
C88 C 1.02914(5) 0.18035(15) 0.99649(7) 0.0203(5) Uani 1 1 d . .
H88 H 1.0164 0.1304 0.9845 0.024 Uiso 1 1 calc R .
C89 C 1.05646(5) 0.17253(16) 1.03619(8) 0.0258(5) Uani 1 1 d . .
H89 H 1.0620 0.1177 1.0504 0.031 Uiso 1 1 calc R .
C90 C 1.07565(5) 0.24345(16) 1.05520(8) 0.0237(5) Uani 1 1 d . .
H90 H 1.0943 0.2379 1.0824 0.028 Uiso 1 1 calc R .
C91 C 1.06720(5) 0.32289(15) 1.03382(7) 0.0222(5) Uani 1 1 d . .
H91 H 1.0800 0.3727 1.0465 0.027 Uiso 1 1 calc R .
C92 C 1.03995(5) 0.32976(14) 0.99378(7) 0.0182(5) Uani 1 1 d . .
H92 H 1.0348 0.3846 0.9796 0.022 Uiso 1 1 calc R .
C93 C 0.96465(5) 0.33891(14) 0.92164(7) 0.0167(5) Uani 1 1 d . .
C94 C 0.97212(5) 0.40668(14) 0.95022(7) 0.0180(5) Uani 1 1 d . .
H94 H 0.9924 0.4126 0.9745 0.022 Uiso 1 1 calc R .
C95 C 0.95104(5) 0.46566(14) 0.94449(7) 0.0187(5) Uani 1 1 d . .
H95 H 0.9572 0.5104 0.9647 0.022 Uiso 1 1 calc R .
C96 C 0.92130(5) 0.45972(14) 0.90972(7) 0.0193(5) Uani 1 1 d . .
H96 H 0.9069 0.4997 0.9059 0.023 Uiso 1 1 calc R .
C97 C 0.91288(5) 0.39414(14) 0.88049(7) 0.0187(5) Uani 1 1 d . .
H97 H 0.8926 0.3894 0.8562 0.022 Uiso 1 1 calc R .
C98 C 0.93407(5) 0.33519(14) 0.88658(7) 0.0180(5) Uani 1 1 d . .
H98 H 0.9276 0.2905 0.8662 0.022 Uiso 1 1 calc R .
C99 C 0.99769(5) 0.30699(14) 0.89607(7) 0.0163(4) Uani 1 1 d . .
C100 C 0.98100(5) 0.36965(14) 0.86404(7) 0.0183(5) Uani 1 1 d . .
H100 H 0.9634 0.3927 0.8586 0.022 Uiso 1 1 calc R .
C101 C 0.98914(5) 0.39971(15) 0.83978(7) 0.0219(5) Uani 1 1 d . .
H101 H 0.9770 0.4416 0.8182 0.026 Uiso 1 1 calc R .
C102 C 1.01493(5) 0.36827(15) 0.84733(8) 0.0241(5) Uani 1 1 d . .
H102 H 1.0209 0.3894 0.8314 0.029 Uiso 1 1 calc R .
C103 C 1.03204(5) 0.30553(16) 0.87845(8) 0.0234(5) Uani 1 1 d . .
H103 H 1.0496 0.2827 0.8835 0.028 Uiso 1 1 calc R .
C104 C 1.02352(5) 0.27610(15) 0.90212(7) 0.0212(5) Uani 1 1 d . .
H104 H 1.0356 0.2333 0.9233 0.025 Uiso 1 1 calc R .
B2 B 0.90229(6) 0.67293(16) 0.74438(8) 0.0191(5) Uani 1 1 d . .
C105 C 0.86553(5) 0.66051(14) 0.71513(7) 0.0208(5) Uani 1 1 d . .
C106 C 0.84978(5) 0.66641(14) 0.73144(8) 0.0234(5) Uani 1 1 d . .
H106 H 0.8608 0.6751 0.7607 0.028 Uiso 1 1 calc R .
C107 C 0.81871(5) 0.66007(15) 0.70645(8) 0.0280(6) Uani 1 1 d . .
H107 H 0.8090 0.6656 0.7188 0.034 Uiso 1 1 calc R .
C108 C 0.80193(6) 0.64568(15) 0.66367(9) 0.0314(6) Uani 1 1 d . .
H108 H 0.7808 0.6413 0.6465 0.038 Uiso 1 1 calc R .
C109 C 0.81665(5) 0.63789(15) 0.64639(8) 0.0302(6) Uani 1 1 d . .
H109 H 0.8055 0.6280 0.6172 0.036 Uiso 1 1 calc R .
C110 C 0.84774(5) 0.64461(15) 0.67190(8) 0.0257(5) Uani 1 1 d . .
H110 H 0.8573 0.6381 0.6594 0.031 Uiso 1 1 calc R .
C111 C 0.91715(5) 0.59456(14) 0.73413(7) 0.0203(5) Uani 1 1 d . .
C112 C 0.90397(5) 0.51221(15) 0.71700(8) 0.0246(5) Uani 1 1 d . .
H112 H 0.8846 0.5012 0.7089 0.029 Uiso 1 1 calc R .
C113 C 0.91815(6) 0.44590(16) 0.71142(8) 0.0288(6) Uani 1 1 d . .
H113 H 0.9082 0.3916 0.6990 0.035 Uiso 1 1 calc R .
C114 C 0.94667(6) 0.45877(17) 0.72389(9) 0.0342(6) Uani 1 1 d . .
H114 H 0.9566 0.4133 0.7207 0.041 Uiso 1 1 calc R .
C115 C 0.96051(6) 0.53893(18) 0.74107(9) 0.0359(6) Uani 1 1 d . .
H115 H 0.9801 0.5489 0.7497 0.043 Uiso 1 1 calc R .
C116 C 0.94589(5) 0.60474(17) 0.74573(8) 0.0285(6) Uani 1 1 d . .
H116 H 0.9558 0.6594 0.7574 0.034 Uiso 1 1 calc R .
C117 C 0.91704(5) 0.66669(14) 0.79399(7) 0.0196(5) Uani 1 1 d . .
C118 C 0.92884(4) 0.58816(14) 0.81706(7) 0.0175(5) Uani 1 1 d . .
H118 H 0.9302 0.5384 0.8041 0.021 Uiso 1 1 calc R .
C119 C 0.93865(4) 0.57969(14) 0.85797(7) 0.0187(5) Uani 1 1 d . .
H119 H 0.9463 0.5249 0.8722 0.022 Uiso 1 1 calc R .
C120 C 0.93730(5) 0.65139(14) 0.87801(7) 0.0197(5) Uani 1 1 d . .
H120 H 0.9435 0.6458 0.9057 0.024 Uiso 1 1 calc R .
C121 C 0.92674(5) 0.73112(15) 0.85710(7) 0.0219(5) Uani 1 1 d . .
H121 H 0.9263 0.7812 0.8707 0.026 Uiso 1 1 calc R .
C122 C 0.91686(5) 0.73784(15) 0.81620(7) 0.0235(5) Uani 1 1 d . .
H122 H 0.9096 0.7932 0.8025 0.028 Uiso 1 1 calc R .
C123 C 0.91086(5) 0.76810(14) 0.73421(7) 0.0200(5) Uani 1 1 d . .
C124 C 0.93753(5) 0.81305(15) 0.76484(8) 0.0263(5) Uani 1 1 d . .
H124 H 0.9495 0.7917 0.7928 0.032 Uiso 1 1 calc R .
C125 C 0.94720(5) 0.88736(16) 0.75606(8) 0.0286(6) Uani 1 1 d . .
H125 H 0.9656 0.9144 0.7778 0.034 Uiso 1 1 calc R .
C126 C 0.93018(5) 0.92207(15) 0.71597(8) 0.0237(5) Uani 1 1 d . .
H126 H 0.9367 0.9727 0.7098 0.028 Uiso 1 1 calc R .
C127 C 0.90336(5) 0.88108(15) 0.68498(8) 0.0223(5) Uani 1 1 d . .
H127 H 0.8911 0.9045 0.6574 0.027 Uiso 1 1 calc R .
C128 C 0.89417(5) 0.80591(14) 0.69399(7) 0.0194(5) Uani 1 1 d . .
H128 H 0.8758 0.7790 0.6720 0.023 Uiso 1 1 calc R .
B3 B 0.84033(5) 0.25754(16) 0.53693(8) 0.0165(5) Uani 1 1 d . .
C129 C 0.86920(4) 0.22779(14) 0.58457(7) 0.0165(4) Uani 1 1 d . .
C130 C 0.89276(5) 0.28659(15) 0.61215(7) 0.0202(5) Uani 1 1 d . .
H130 H 0.8909 0.3461 0.6036 0.024 Uiso 1 1 calc R .
C131 C 0.91854(5) 0.26148(16) 0.65122(7) 0.0225(5) Uani 1 1 d . .
H131 H 0.9340 0.3032 0.6683 0.027 Uiso 1 1 calc R .
C132 C 0.92176(5) 0.17592(16) 0.66525(7) 0.0239(5) Uani 1 1 d . .
H132 H 0.9394 0.1581 0.6917 0.029 Uiso 1 1 calc R .
C133 C 0.89868(5) 0.11709(15) 0.63985(7) 0.0230(5) Uani 1 1 d . .
H133 H 0.9002 0.0586 0.6493 0.028 Uiso 1 1 calc R .
C134 C 0.87322(5) 0.14247(14) 0.60063(7) 0.0190(5) Uani 1 1 d . .
H134 H 0.8578 0.1002 0.5839 0.023 Uiso 1 1 calc R .
C135 C 0.81428(5) 0.18077(14) 0.51513(7) 0.0165(5) Uani 1 1 d . .
C136 C 0.78655(5) 0.19032(14) 0.50691(7) 0.0185(5) Uani 1 1 d . .
H136 H 0.7823 0.2443 0.5141 0.022 Uiso 1 1 calc R .
C137 C 0.76498(5) 0.12386(15) 0.48861(7) 0.0223(5) Uani 1 1 d . .
H137 H 0.7464 0.1332 0.4833 0.027 Uiso 1 1 calc R .
C138 C 0.77072(5) 0.04434(15) 0.47817(7) 0.0232(5) Uani 1 1 d . .
H138 H 0.7562 -0.0013 0.4659 0.028 Uiso 1 1 calc R .
C139 C 0.79784(5) 0.03188(15) 0.48574(7) 0.0231(5) Uani 1 1 d . .
H139 H 0.8020 -0.0225 0.4787 0.028 Uiso 1 1 calc R .
C140 C 0.81897(5) 0.09907(14) 0.50372(7) 0.0210(5) Uani 1 1 d . .
H140 H 0.8374 0.0893 0.5085 0.025 Uiso 1 1 calc R .
C141 C 0.85096(4) 0.27128(13) 0.50732(7) 0.0163(4) Uani 1 1 d . .
C142 C 0.83043(5) 0.26182(15) 0.46361(7) 0.0222(5) Uani 1 1 d . .
H142 H 0.8107 0.2426 0.4516 0.027 Uiso 1 1 calc R .
C143 C 0.83751(5) 0.27915(16) 0.43708(8) 0.0252(5) Uani 1 1 d . .
H143 H 0.8226 0.2735 0.4076 0.030 Uiso 1 1 calc R .
C144 C 0.86632(5) 0.30471(15) 0.45342(8) 0.0234(5) Uani 1 1 d . .
H144 H 0.8713 0.3167 0.4354 0.028 Uiso 1 1 calc R .
C145 C 0.88756(5) 0.31230(15) 0.49636(7) 0.0215(5) Uani 1 1 d . .
H145 H 0.9075 0.3283 0.5082 0.026 Uiso 1 1 calc R .
C146 C 0.87980(5) 0.29654(14) 0.52231(7) 0.0184(5) Uani 1 1 d . .
H146 H 0.8948 0.3032 0.5517 0.022 Uiso 1 1 calc R .
C147 C 0.82598(4) 0.35082(14) 0.53830(7) 0.0167(5) Uani 1 1 d . .
C148 C 0.80580(5) 0.40053(14) 0.50180(7) 0.0193(5) Uani 1 1 d . .
H148 H 0.8012 0.3810 0.4762 0.023 Uiso 1 1 calc R .
C149 C 0.79227(5) 0.47677(14) 0.50155(8) 0.0226(5) Uani 1 1 d . .
H149 H 0.7788 0.5083 0.4762 0.027 Uiso 1 1 calc R .
C150 C 0.79835(5) 0.50700(15) 0.53840(8) 0.0241(5) Uani 1 1 d . .
H150 H 0.7892 0.5593 0.5385 0.029 Uiso 1 1 calc R .
C151 C 0.81786(5) 0.46011(15) 0.57501(8) 0.0237(5) Uani 1 1 d . .
H151 H 0.8222 0.4800 0.6005 0.028 Uiso 1 1 calc R .
C152 C 0.83110(5) 0.38359(14) 0.57446(7) 0.0199(5) Uani 1 1 d . .
H152 H 0.8443 0.3520 0.5999 0.024 Uiso 1 1 calc R .
C201 C 0.85718(5) 0.61390(17) 0.82805(8) 0.0298(6) Uani 1 1 d . .
H201 H 0.8744 0.5992 0.8304 0.036 Uiso 1 1 calc R .
C202 C 0.85119(6) 0.70064(18) 0.83048(8) 0.0345(6) Uani 1 1 d . .
H202 H 0.8643 0.7457 0.8343 0.041 Uiso 1 1 calc R .
C203 C 0.82614(6) 0.72244(19) 0.82736(9) 0.0393(7) Uani 1 1 d . .
H203 H 0.8221 0.7822 0.8292 0.047 Uiso 1 1 calc R .
C204 C 0.80714(6) 0.65625(19) 0.82161(9) 0.0398(7) Uani 1 1 d . .
H204 H 0.7900 0.6706 0.8195 0.048 Uiso 1 1 calc R .
C205 C 0.81308(6) 0.56967(18) 0.81897(9) 0.0366(7) Uani 1 1 d . .
H205 H 0.8000 0.5244 0.8149 0.044 Uiso 1 1 calc R .
C206 C 0.83815(5) 0.54874(18) 0.82219(8) 0.0322(6) Uani 1 1 d . .
H206 H 0.8422 0.4890 0.8203 0.039 Uiso 1 1 calc R .
C301 C 0.74169(6) 0.66382(18) 0.48704(9) 0.0380(7) Uani 1 1 d . .
H301 H 0.7360 0.6045 0.4782 0.046 Uiso 1 1 calc R .
C302 C 0.75042(6) 0.71714(18) 0.46869(9) 0.0388(7) Uani 1 1 d . .
H302 H 0.7507 0.6944 0.4471 0.047 Uiso 1 1 calc R .
C303 C 0.75869(6) 0.80244(19) 0.48154(9) 0.0394(7) Uani 1 1 d . .
H303 H 0.7647 0.8388 0.4689 0.047 Uiso 1 1 calc R .
C401 C 0.99806(11) 0.0700(4) 0.76520(15) 0.0293(18) Uani 0.537(9) 1 d PU 1
H401 H 0.9969 0.0160 0.7759 0.035 Uiso 0.537(9) 1 calc PR 1
C402 C 0.99591(12) 0.1500(5) 0.78003(18) 0.0388(17) Uani 0.537(9) 1 d PU 1
H402 H 0.9931 0.1504 0.8009 0.047 Uiso 0.537(9) 1 calc PR 1
C403 C 0.99775(13) 0.2280(4) 0.76480(17) 0.042(2) Uani 0.537(9) 1 d PU 1
H403 H 0.9959 0.2822 0.7747 0.051 Uiso 0.537(9) 1 calc PR 1
C411 C 1.0000 0.2429(6) 0.7500 0.032(3) Uani 0.463(9) 2 d SPU 2
H411 H 1.0000 0.3055 0.7500 0.038 Uiso 0.463(9) 2 calc SPR 2
C412 C 0.99347(14) 0.1969(5) 0.7730(2) 0.0373(19) Uani 0.463(9) 1 d PU 2
H412 H 0.9890 0.2285 0.7887 0.045 Uiso 0.463(9) 1 calc PR 2
C413 C 0.99340(14) 0.1048(5) 0.7735(2) 0.043(2) Uani 0.463(9) 1 d PU 2
H413 H 0.9890 0.0732 0.7894 0.051 Uiso 0.463(9) 1 calc PR 2
C414 C 1.0000 0.0611(6) 0.7500 0.041(3) Uani 0.463(9) 2 d SPU 2
H414 H 1.0000 -0.0015 0.7500 0.049 Uiso 0.463(9) 2 calc SPR 2
N500 N 0.7451(6) 0.894(2) 0.3170(10) 0.096(10) Uani 0.125 1 d P .
C501 C 0.7417(8) 0.826(3) 0.3047(12) 0.089(12) Uani 0.125 1 d P .
C502 C 0.7373(8) 0.738(2) 0.2893(13) 0.084(11) Uani 0.125 1 d P .
H50A H 0.7567 0.7075 0.3048 0.125 Uiso 0.125 1 calc PR .
H50B H 0.7281 0.7394 0.2594 0.125 Uiso 0.125 1 calc PR .
H50C H 0.7241 0.7062 0.2932 0.125 Uiso 0.125 1 calc PR .

loop_
_atom_site_aniso_label
_atom_site_aniso_U_11
_atom_site_aniso_U_22
_atom_site_aniso_U_33
_atom_site_aniso_U_23
_atom_site_aniso_U_13
_atom_site_aniso_U_12
Ag1 0.02879(9) 0.02352(9) 0.01144(10) 0.00232(7) 0.01175(8) 0.00221(7)
Mn1 0.01403(15) 0.01330(16) 0.00994(17) -0.00013(13) 0.00693(13) 0.00011(12)
Mn2 0.01562(15) 0.01243(16) 0.00977(18) 0.00116(12) 0.00702(14) 0.00152(12)
N1 0.0173(9) 0.0175(9) 0.0120(10) -0.0008(7) 0.0076(8) 0.0010(7)
N2 0.0170(9) 0.0149(9) 0.0128(10) 0.0008(7) 0.0077(8) -0.0001(7)
N3 0.0168(9) 0.0160(9) 0.0122(10) 0.0000(7) 0.0083(8) -0.0014(7)
N4 0.0152(8) 0.0189(10) 0.0119(10) -0.0009(7) 0.0069(8) 0.0010(7)
N5 0.0188(9) 0.0177(9) 0.0103(10) 0.0002(7) 0.0085(8) 0.0011(7)
N6 0.0178(9) 0.0210(10) 0.0158(11) -0.0001(8) 0.0116(8) 0.0001(7)
N7 0.0185(9) 0.0171(9) 0.0148(11) -0.0006(7) 0.0104(8) -0.0017(7)
N8 0.0177(9) 0.0172(9) 0.0115(10) -0.0010(7) 0.0083(8) -0.0031(7)
N9 0.0153(8) 0.0166(9) 0.0141(11) -0.0013(8) 0.0083(8) -0.0010(7)
N10 0.0178(9) 0.0190(9) 0.0100(10) 0.0004(7) 0.0074(8) 0.0011(7)
N11 0.0204(9) 0.0141(9) 0.0173(11) 0.0012(8) 0.0099(8) -0.0006(7)
N12 0.0201(9) 0.0143(9) 0.0147(11) -0.0003(7) 0.0084(8) 0.0020(7)
N13 0.0173(9) 0.0203(10) 0.0112(10) 0.0005(7) 0.0082(8) 0.0023(7)
N14 0.0183(9) 0.0196(10) 0.0107(10) 0.0019(7) 0.0078(8) 0.0026(7)
N15 0.0213(9) 0.0155(9) 0.0148(11) 0.0016(7) 0.0105(8) 0.0033(7)
N16 0.0202(9) 0.0127(9) 0.0157(11) 0.0000(7) 0.0103(8) 0.0011(7)
N17 0.0213(9) 0.0141(9) 0.0134(10) 0.0020(7) 0.0096(8) 0.0011(7)
N18 0.0196(9) 0.0148(9) 0.0153(11) 0.0002(7) 0.0102(8) 0.0017(7)
C1 0.0197(11) 0.0157(11) 0.0183(13) -0.0010(9) 0.0093(10) 0.0025(9)
C2 0.0194(11) 0.0159(11) 0.0174(13) 0.0034(9) 0.0090(10) 0.0020(9)
C3 0.0158(10) 0.0150(11) 0.0117(12) -0.0005(8) 0.0086(9) 0.0011(8)
C4 0.0213(11) 0.0140(11) 0.0205(13) -0.0020(9) 0.0123(10) -0.0054(9)
C5 0.0179(10) 0.0176(11) 0.0187(13) -0.0005(9) 0.0105(10) -0.0028(9)
C6 0.0150(10) 0.0214(12) 0.0147(13) 0.0031(9) 0.0066(9) 0.0045(9)
C7 0.0137(10) 0.0235(12) 0.0128(12) 0.0004(9) 0.0058(9) 0.0027(9)
C8 0.0171(10) 0.0105(10) 0.0150(12) -0.0011(8) 0.0096(9) -0.0003(8)
C9 0.0210(11) 0.0327(13) 0.0080(12) 0.0003(10) 0.0048(9) 0.0033(10)
C10 0.0258(12) 0.0343(14) 0.0094(13) -0.0002(10) 0.0102(10) 0.0022(10)
C11 0.0224(11) 0.0224(12) 0.0160(13) -0.0006(9) 0.0123(10) 0.0060(9)
C12 0.0238(11) 0.0246(12) 0.0220(14) 0.0000(10) 0.0164(11) 0.0040(9)
C13 0.0155(10) 0.0198(11) 0.0076(11) -0.0003(8) 0.0060(9) 0.0013(8)
C14 0.0209(11) 0.0278(13) 0.0207(14) -0.0006(10) 0.0146(10) -0.0041(10)
C15 0.0238(11) 0.0242(12) 0.0237(14) -0.0015(10) 0.0165(11) -0.0070(9)
C16 0.0131(10) 0.0186(11) 0.0110(12) -0.0001(9) 0.0054(9) -0.0034(8)
C17 0.0170(10) 0.0216(12) 0.0142(13) -0.0028(9) 0.0081(9) -0.0039(9)
C18 0.0291(12) 0.0300(14) 0.0161(14) -0.0037(10) 0.0127(11) -0.0048(10)
C19 0.0333(13) 0.0342(15) 0.0136(14) 0.0056(10) 0.0097(11) 0.0004(11)
C20 0.0300(13) 0.0240(13) 0.0221(15) 0.0072(10) 0.0110(11) 0.0058(10)
C21 0.0196(11) 0.0212(12) 0.0181(13) -0.0004(9) 0.0101(10) -0.0001(9)
C22 0.0289(12) 0.0235(12) 0.0213(14) -0.0046(10) 0.0157(11) -0.0014(10)
C23 0.0285(12) 0.0274(13) 0.0224(15) 0.0014(10) 0.0139(11) 0.0087(10)
C24 0.0155(10) 0.0199(11) 0.0095(12) -0.0017(8) 0.0078(9) -0.0007(8)
C25 0.0302(12) 0.0234(12) 0.0143(13) -0.0050(9) 0.0155(11) -0.0076(10)
C26 0.0306(13) 0.0404(15) 0.0183(14) -0.0069(11) 0.0170(11) -0.0158(11)
C27 0.0182(11) 0.0599(18) 0.0151(14) -0.0030(12) 0.0102(10) -0.0042(12)
C28 0.0237(12) 0.0412(15) 0.0125(13) 0.0016(11) 0.0105(10) 0.0111(11)
C29 0.0222(11) 0.0239(12) 0.0080(12) -0.0020(9) 0.0094(9) -0.0003(9)
C30 0.0542(16) 0.0229(13) 0.0274(16) 0.0011(11) 0.0304(14) -0.0034(12)
C31 0.0358(13) 0.0203(12) 0.0260(15) -0.0006(10) 0.0227(12) 0.0012(10)
C32 0.0223(11) 0.0109(10) 0.0221(13) -0.0009(9) 0.0159(10) -0.0034(8)
C33 0.0225(11) 0.0164(11) 0.0209(14) -0.0014(9) 0.0143(10) -0.0046(9)
C34 0.0333(13) 0.0189(12) 0.0258(15) -0.0073(10) 0.0207(12) -0.0074(10)
C35 0.0367(14) 0.0156(12) 0.0382(17) 0.0002(11) 0.0281(13) 0.0001(10)
C36 0.0263(12) 0.0184(12) 0.0279(15) 0.0060(10) 0.0150(11) 0.0032(10)
C37 0.0243(11) 0.0158(11) 0.0192(13) 0.0024(9) 0.0138(10) -0.0030(9)
C38 0.0266(12) 0.0271(13) 0.0190(14) -0.0036(10) 0.0114(11) -0.0029(10)
C39 0.0317(13) 0.0266(13) 0.0206(14) 0.0033(10) 0.0144(11) 0.0025(10)
C40 0.0196(11) 0.0183(11) 0.0179(13) -0.0009(9) 0.0115(10) -0.0003(9)
C41 0.0169(10) 0.0213(12) 0.0153(13) -0.0007(9) 0.0078(10) -0.0016(9)
C42 0.0231(11) 0.0205(12) 0.0213(14) 0.0002(10) 0.0145(10) -0.0027(9)
C43 0.0151(10) 0.0168(11) 0.0091(12) 0.0016(8) 0.0047(9) 0.0016(8)
C44 0.0262(12) 0.0126(11) 0.0292(15) 0.0004(10) 0.0138(11) -0.0013(9)
C45 0.0291(12) 0.0122(11) 0.0294(15) -0.0026(10) 0.0154(11) -0.0009(9)
C46 0.0192(11) 0.0235(12) 0.0127(12) 0.0015(9) 0.0093(10) 0.0024(9)
C47 0.0200(10) 0.0227(12) 0.0148(12) 0.0012(9) 0.0113(10) 0.0054(9)
C48 0.0152(10) 0.0151(11) 0.0125(12) -0.0005(8) 0.0077(9) -0.0014(8)
C49 0.0233(11) 0.0281(13) 0.0105(13) -0.0002(9) 0.0104(10) 0.0020(9)
C50 0.0229(11) 0.0293(13) 0.0093(12) 0.0029(10) 0.0083(10) 0.0023(10)
C51 0.0144(10) 0.0243(12) 0.0128(12) 0.0023(9) 0.0065(9) 0.0033(9)
C52 0.0166(10) 0.0226(12) 0.0149(13) 0.0028(9) 0.0075(9) 0.0073(9)
C53 0.0204(10) 0.0178(11) 0.0081(12) 0.0014(8) 0.0089(9) 0.0045(8)
C54 0.0293(12) 0.0136(11) 0.0229(14) 0.0035(9) 0.0158(11) 0.0054(9)
C55 0.0329(13) 0.0117(11) 0.0277(15) 0.0033(9) 0.0199(12) 0.0025(9)
C56 0.0256(11) 0.0148(11) 0.0165(13) 0.0024(9) 0.0138(10) 0.0074(9)
C57 0.0268(12) 0.0184(12) 0.0189(13) 0.0029(9) 0.0144(11) 0.0072(9)
C58 0.0332(13) 0.0302(14) 0.0294(16) 0.0079(11) 0.0235(12) 0.0113(11)
C59 0.0495(16) 0.0343(15) 0.0308(17) 0.0127(12) 0.0319(14) 0.0202(12)
C60 0.0465(16) 0.0349(15) 0.0164(15) 0.0057(11) 0.0182(13) 0.0192(12)
C61 0.0301(12) 0.0204(12) 0.0171(14) 0.0011(10) 0.0107(11) 0.0106(10)
C62 0.0220(11) 0.0320(14) 0.0209(14) 0.0022(10) 0.0133(11) 0.0018(10)
C63 0.0335(14) 0.0304(14) 0.0198(15) -0.0044(11) 0.0068(12) 0.0055(11)
C64 0.0185(10) 0.0205(12) 0.0093(12) 0.0029(9) 0.0065(9) 0.0050(9)
C65 0.0236(11) 0.0217(12) 0.0112(12) 0.0050(9) 0.0086(10) 0.0031(9)
C66 0.0320(13) 0.0193(12) 0.0171(14) 0.0050(10) 0.0126(11) 0.0062(10)
C67 0.0249(12) 0.0307(14) 0.0156(13) 0.0061(10) 0.0094(10) 0.0128(10)
C68 0.0179(11) 0.0345(14) 0.0143(13) 0.0052(10) 0.0074(10) 0.0046(10)
C69 0.0182(10) 0.0227(12) 0.0074(12) 0.0029(9) 0.0040(9) 0.0027(9)
C70 0.0273(12) 0.0243(13) 0.0245(15) 0.0070(10) 0.0132(11) -0.0002(10)
C71 0.0214(11) 0.0253(13) 0.0183(14) 0.0014(10) 0.0069(10) -0.0020(10)
C72 0.0193(10) 0.0105(10) 0.0222(14) 0.0014(9) 0.0111(10) 0.0000(8)
C73 0.0291(12) 0.0160(12) 0.0285(15) 0.0032(10) 0.0185(11) 0.0005(9)
C74 0.0299(13) 0.0217(13) 0.0458(18) 0.0061(12) 0.0263(13) 0.0017(10)
C75 0.0224(12) 0.0241(13) 0.0447(19) 0.0069(12) 0.0137(13) -0.0032(10)
C76 0.0270(12) 0.0212(13) 0.0255(15) 0.0007(10) 0.0073(11) -0.0053(10)
C77 0.0278(12) 0.0146(11) 0.0239(15) -0.0012(9) 0.0129(11) -0.0031(9)
C78 0.0399(14) 0.0298(14) 0.0351(17) 0.0034(12) 0.0293(13) 0.0022(11)
C79 0.0356(14) 0.0294(14) 0.0208(15) -0.0086(11) 0.0147(12) -0.0051(11)
C80 0.0205(11) 0.0182(11) 0.0162(13) 0.0007(9) 0.0106(10) 0.0033(9)
B1 0.0197(12) 0.0163(12) 0.0158(14) -0.0008(10) 0.0114(11) -0.0010(10)
C81 0.0174(10) 0.0185(12) 0.0159(13) 0.0015(9) 0.0076(10) 0.0021(9)
C82 0.0172(10) 0.0185(12) 0.0168(13) 0.0004(9) 0.0055(10) 0.0033(9)
C83 0.0209(11) 0.0183(12) 0.0265(15) -0.0037(10) 0.0052(11) 0.0050(9)
C84 0.0214(12) 0.0139(12) 0.0365(17) -0.0007(11) 0.0070(11) -0.0015(9)
C85 0.0235(12) 0.0231(13) 0.0391(17) 0.0067(11) 0.0168(12) -0.0017(10)
C86 0.0251(12) 0.0211(12) 0.0239(14) 0.0014(10) 0.0142(11) -0.0009(9)
C87 0.0202(10) 0.0176(11) 0.0181(13) -0.0013(9) 0.0147(10) 0.0009(8)
C88 0.0232(11) 0.0190(12) 0.0217(14) 0.0016(9) 0.0154(10) 0.0021(9)
C89 0.0278(12) 0.0280(13) 0.0256(15) 0.0099(11) 0.0184(11) 0.0080(10)
C90 0.0192(11) 0.0355(14) 0.0163(13) 0.0031(10) 0.0109(10) 0.0071(10)
C91 0.0186(11) 0.0283(13) 0.0205(14) -0.0074(10) 0.0124(10) -0.0023(9)
C92 0.0214(11) 0.0169(11) 0.0196(13) -0.0002(9) 0.0143(10) 0.0016(9)
C93 0.0200(10) 0.0164(11) 0.0171(13) 0.0026(9) 0.0131(10) -0.0016(9)
C94 0.0196(11) 0.0193(11) 0.0137(12) 0.0007(9) 0.0095(10) -0.0007(9)
C95 0.0264(11) 0.0166(11) 0.0171(13) 0.0006(9) 0.0154(10) 0.0009(9)
C96 0.0242(11) 0.0162(11) 0.0245(14) 0.0043(9) 0.0185(11) 0.0027(9)
C97 0.0163(10) 0.0206(12) 0.0164(13) 0.0031(9) 0.0086(10) -0.0014(9)
C98 0.0218(11) 0.0160(11) 0.0175(13) 0.0004(9) 0.0127(10) -0.0029(9)
C99 0.0194(10) 0.0143(10) 0.0128(12) -0.0045(9) 0.0087(9) -0.0026(8)
C100 0.0178(10) 0.0179(11) 0.0176(13) -0.0029(9) 0.0100(10) -0.0010(8)
C101 0.0265(12) 0.0189(12) 0.0178(13) -0.0009(9) 0.0125(11) -0.0027(9)
C102 0.0315(13) 0.0272(13) 0.0214(14) -0.0041(10) 0.0203(11) -0.0060(10)
C103 0.0219(11) 0.0286(13) 0.0210(14) -0.0051(10) 0.0139(11) -0.0007(10)
C104 0.0226(11) 0.0209(12) 0.0177(13) 0.0014(10) 0.0112(10) 0.0027(9)
B2 0.0235(13) 0.0150(13) 0.0142(14) 0.0000(10) 0.0093(11) 0.0007(10)
C105 0.0278(12) 0.0113(11) 0.0188(13) 0.0005(9) 0.0121(11) 0.0002(9)
C106 0.0332(13) 0.0110(11) 0.0254(14) 0.0007(9) 0.0178(11) -0.0010(9)
C107 0.0331(13) 0.0156(12) 0.0401(17) 0.0000(11) 0.0249(13) -0.0011(10)
C108 0.0271(13) 0.0186(13) 0.0395(17) -0.0011(11) 0.0161(12) -0.0010(10)
C109 0.0316(13) 0.0215(13) 0.0239(15) -0.0026(10) 0.0103(12) -0.0017(10)
C110 0.0313(13) 0.0205(12) 0.0227(15) 0.0007(10) 0.0154(11) 0.0014(10)
C111 0.0277(12) 0.0184(11) 0.0141(13) 0.0041(9) 0.0124(10) 0.0028(9)
C112 0.0356(13) 0.0198(12) 0.0259(15) 0.0025(10) 0.0228(12) 0.0006(10)
C113 0.0467(15) 0.0201(12) 0.0267(15) 0.0018(10) 0.0262(13) 0.0020(11)
C114 0.0454(15) 0.0317(15) 0.0333(17) 0.0047(12) 0.0282(14) 0.0147(12)
C115 0.0303(13) 0.0404(16) 0.0359(18) -0.0006(13) 0.0198(13) 0.0054(12)
C116 0.0281(13) 0.0286(14) 0.0247(15) -0.0031(11) 0.0143(12) -0.0008(10)
C117 0.0204(11) 0.0176(11) 0.0188(13) 0.0011(9) 0.0111(10) 0.0003(9)
C118 0.0173(10) 0.0171(11) 0.0191(13) -0.0007(9) 0.0118(10) 0.0003(8)
C119 0.0161(10) 0.0188(11) 0.0212(14) 0.0036(9) 0.0116(10) 0.0003(8)
C120 0.0189(11) 0.0248(12) 0.0163(13) -0.0009(9) 0.0113(10) -0.0026(9)
C121 0.0244(11) 0.0201(12) 0.0181(13) -0.0049(10) 0.0116(10) -0.0012(9)
C122 0.0275(12) 0.0163(11) 0.0194(14) 0.0027(9) 0.0107(11) 0.0044(9)
C123 0.0236(11) 0.0161(11) 0.0192(13) -0.0007(9) 0.0126(10) 0.0035(9)
C124 0.0256(12) 0.0239(13) 0.0181(14) 0.0066(10) 0.0077(11) 0.0019(10)
C125 0.0221(12) 0.0247(13) 0.0253(15) 0.0014(11) 0.0078(11) -0.0039(10)
C126 0.0300(12) 0.0176(12) 0.0269(15) 0.0033(10) 0.0192(12) 0.0004(10)
C127 0.0292(12) 0.0229(12) 0.0167(13) 0.0004(10) 0.0151(11) 0.0028(10)
C128 0.0245(11) 0.0164(11) 0.0170(13) -0.0027(9) 0.0126(10) 0.0004(9)
B3 0.0165(11) 0.0155(12) 0.0157(14) -0.0009(10) 0.0091(11) -0.0006(9)
C129 0.0184(10) 0.0192(11) 0.0154(12) -0.0002(9) 0.0121(9) 0.0016(9)
C130 0.0228(11) 0.0205(12) 0.0197(13) -0.0007(9) 0.0143(10) -0.0007(9)
C131 0.0182(11) 0.0321(13) 0.0171(13) -0.0075(10) 0.0108(10) -0.0051(10)
C132 0.0218(11) 0.0356(14) 0.0130(13) 0.0026(10) 0.0100(10) 0.0082(10)
C133 0.0295(12) 0.0215(12) 0.0210(14) 0.0045(10) 0.0171(11) 0.0077(10)
C134 0.0217(11) 0.0186(11) 0.0165(13) -0.0008(9) 0.0117(10) 0.0011(9)
C135 0.0200(10) 0.0173(11) 0.0096(12) 0.0038(9) 0.0077(9) 0.0005(8)
C136 0.0227(11) 0.0172(11) 0.0172(13) 0.0006(9) 0.0130(10) 0.0003(9)
C137 0.0202(11) 0.0249(12) 0.0209(14) 0.0021(10) 0.0123(10) -0.0020(9)
C138 0.0244(12) 0.0194(12) 0.0199(14) -0.0005(10) 0.0107(10) -0.0065(9)
C139 0.0278(12) 0.0161(11) 0.0214(14) 0.0001(9) 0.0131(11) 0.0013(9)
C140 0.0198(11) 0.0217(12) 0.0203(14) 0.0014(10) 0.0117(10) 0.0016(9)
C141 0.0171(10) 0.0126(10) 0.0175(12) 0.0005(9) 0.0098(9) 0.0017(8)
C142 0.0181(11) 0.0279(13) 0.0186(13) 0.0010(10) 0.0103(10) -0.0005(9)
C143 0.0233(11) 0.0342(14) 0.0149(13) 0.0021(10) 0.0102(10) 0.0025(10)
C144 0.0278(12) 0.0265(13) 0.0227(14) 0.0030(10) 0.0190(11) 0.0012(10)
C145 0.0213(11) 0.0204(12) 0.0246(14) 0.0002(10) 0.0151(11) -0.0019(9)
C146 0.0197(10) 0.0152(11) 0.0179(13) 0.0010(9) 0.0105(10) 0.0023(8)
C147 0.0164(10) 0.0158(11) 0.0184(13) -0.0004(9) 0.0111(10) -0.0046(8)
C148 0.0187(10) 0.0195(12) 0.0203(13) -0.0003(9) 0.0123(10) -0.0027(9)
C149 0.0184(11) 0.0171(12) 0.0275(15) 0.0049(10) 0.0116(10) 0.0011(9)
C150 0.0207(11) 0.0155(11) 0.0380(16) -0.0038(10) 0.0191(11) -0.0019(9)
C151 0.0278(12) 0.0195(12) 0.0280(15) -0.0052(10) 0.0194(11) -0.0042(10)
C152 0.0217(11) 0.0178(11) 0.0206(13) 0.0023(9) 0.0133(10) -0.0012(9)
C201 0.0257(12) 0.0412(16) 0.0231(15) 0.0083(12) 0.0154(11) 0.0038(11)
C202 0.0309(13) 0.0394(16) 0.0271(16) 0.0029(12) 0.0148(12) -0.0063(12)
C203 0.0445(16) 0.0338(16) 0.0429(19) -0.0037(13) 0.0286(15) 0.0031(13)
C204 0.0336(14) 0.0443(17) 0.050(2) 0.0056(14) 0.0298(15) 0.0070(13)
C205 0.0287(13) 0.0352(15) 0.0436(19) 0.0031(13) 0.0212(13) -0.0035(11)
C206 0.0330(14) 0.0320(15) 0.0292(16) 0.0047(12) 0.0181(12) 0.0065(11)
C301 0.0365(15) 0.0324(15) 0.0327(17) 0.0006(12) 0.0152(13) 0.0102(12)
C302 0.0459(16) 0.0424(17) 0.0259(16) 0.0020(13) 0.0211(14) 0.0151(13)
C303 0.0424(16) 0.0394(16) 0.0384(18) 0.0076(13) 0.0259(14) 0.0116(13)
C401 0.031(2) 0.036(3) 0.020(3) 0.008(2) 0.015(2) -0.004(2)
C402 0.034(2) 0.047(4) 0.022(3) -0.003(3) 0.011(2) 0.000(3)
C403 0.042(3) 0.033(3) 0.024(3) -0.006(3) 0.006(3) 0.002(3)
C411 0.025(3) 0.032(4) 0.036(5) 0.000 0.018(3) 0.000
C412 0.032(3) 0.037(4) 0.029(3) -0.008(3) 0.011(2) -0.015(3)
C413 0.036(3) 0.038(4) 0.031(3) 0.008(3) 0.009(2) -0.010(3)
C414 0.033(4) 0.034(4) 0.034(6) 0.000 0.010(4) 0.000
N500 0.080(19) 0.09(2) 0.12(3) 0.00(2) 0.06(2) -0.038(17)
C501 0.09(2) 0.11(3) 0.10(3) -0.04(2) 0.08(2) -0.07(2)
C502 0.10(2) 0.07(2) 0.13(3) -0.04(2) 0.10(3) -0.038(18)

loop_
_atom_type_symbol
_atom_type_description
_atom_type_scat_dispersion_real
_atom_type_scat_dispersion_imag
_atom_type_scat_source
C C 0.0033 0.0016 'International Tables Vol C Tables 4.2.6.8 and 6.1.1.4'
H H 0.0000 0.0000 'International Tables Vol C Tables 4.2.6.8 and 6.1.1.4'
N N 0.0061 0.0033 'International Tables Vol C Tables 4.2.6.8 and 6.1.1.4'
B B 0.0013 0.0007 'International Tables Vol C Tables 4.2.6.8 and 6.1.1.4'
Mn Mn 0.3368 0.7283 'International Tables Vol C Tables 4.2.6.8 and 6.1.1.4'
Ag Ag -0.8971 1.1015 'International Tables Vol C Tables 4.2.6.8 and 6.1.1.4'

loop_
_geom_angle_atom_site_label_1
_geom_angle_atom_site_label_2
_geom_angle_atom_site_label_3
_geom_angle
_geom_angle_site_symmetry_1
_geom_angle_site_symmetry_3
C40 Ag1 C80 174.12(8) . .
N8 Mn1 N9 95.20(8) . .
N8 Mn1 C8 93.23(9) . .
N9 Mn1 C8 170.67(7) . .
N8 Mn1 C3 94.82(9) . .
N9 Mn1 C3 89.87(8) . .
C8 Mn1 C3 93.40(8) . .
N8 Mn1 C13 97.36(9) . .
N9 Mn1 C13 79.95(8) . .
C8 Mn1 C13 95.03(8) . .
C3 Mn1 C13 164.76(8) . .
N8 Mn1 N1 174.04(8) . .
N9 Mn1 N1 90.71(6) . .
C8 Mn1 N1 80.93(7) . .
C3 Mn1 N1 84.47(7) . .
C13 Mn1 N1 84.35(7) . .
N17 Mn2 N18 97.93(9) . .
N17 Mn2 C43 94.60(9) . .
N18 Mn2 C43 87.01(8) . .
N17 Mn2 C48 93.41(9) . .
N18 Mn2 C48 168.62(7) . .
C43 Mn2 C48 93.13(8) . .
N17 Mn2 C53 96.85(9) . .
N18 Mn2 C53 81.38(8) . .
C43 Mn2 C53 164.68(8) . .
C48 Mn2 C53 96.30(8) . .
N17 Mn2 N10 174.52(8) . .
N18 Mn2 N10 87.40(6) . .
C43 Mn2 N10 86.94(7) . .
C48 Mn2 N10 81.25(7) . .
C53 Mn2 N10 82.61(7) . .
C11 N1 C1 107.43(16) . .
C11 N1 C6 109.91(16) . .
C1 N1 C6 106.96(17) . .
C11 N1 Mn1 103.65(12) . .
C1 N1 Mn1 110.97(12) . .
C6 N1 Mn1 117.53(13) . .
C3 N2 C4 111.55(17) . .
C3 N2 C2 123.25(17) . .
C4 N2 C2 123.77(17) . .
C3 N3 C5 110.73(17) . .
C3 N3 C16 125.90(17) . .
C5 N3 C16 119.44(17) . .
C8 N4 C9 111.91(17) . .
C8 N4 C7 125.00(18) . .
C9 N4 C7 122.89(17) . .
C8 N5 C10 111.36(17) . .
C8 N5 C24 129.00(18) . .
C10 N5 C24 119.28(18) . .
C13 N6 C14 111.45(18) . .
C13 N6 C12 129.79(18) . .
C14 N6 C12 118.11(17) . .
C13 N7 C15 111.22(18) . .
C13 N7 C32 129.85(17) . .
C15 N7 C32 118.83(17) . .
C40 N9 Mn1 162.59(17) . .
C46 N10 C51 109.46(16) . .
C46 N10 C41 107.49(17) . .
C51 N10 C41 106.86(16) . .
C46 N10 Mn2 117.22(12) . .
C51 N10 Mn2 106.68(12) . .
C41 N10 Mn2 108.69(12) . .
C43 N11 C44 112.06(18) . .
C43 N11 C42 124.35(18) . .
C44 N11 C42 122.83(18) . .
C43 N12 C45 110.28(18) . .
C43 N12 C56 127.84(17) . .
C45 N12 C56 119.65(18) . .
C48 N13 C49 112.51(18) . .
C48 N13 C47 125.39(18) . .
C49 N13 C47 121.83(18) . .
C48 N14 C50 111.38(17) . .
C48 N14 C64 131.17(18) . .
C50 N14 C64 117.40(17) . .
C53 N15 C54 111.69(18) . .
C53 N15 C52 129.88(18) . .
C54 N15 C52 117.83(17) . .
C53 N16 C55 111.61(17) . .
C53 N16 C72 129.93(17) . .
C55 N16 C72 118.30(17) . .
C80 N18 Mn2 173.65(18) . .
N1 C1 C2 112.20(18) . .
N1 C1 H1A 109.2 . .
C2 C1 H1A 109.2 . .
N1 C1 H1B 109.2 . .
C2 C1 H1B 109.2 . .
H1A C1 H1B 107.9 . .
N2 C2 C1 110.94(18) . .
N2 C2 H2A 109.5 . .
C1 C2 H2A 109.5 . .
N2 C2 H2B 109.5 . .
C1 C2 H2B 109.5 . .
H2A C2 H2B 108.0 . .
N2 C3 N3 103.68(17) . .
N2 C3 Mn1 127.85(15) . .
N3 C3 Mn1 127.92(15) . .
C5 C4 N2 106.66(19) . .
C5 C4 H4 126.7 . .
N2 C4 H4 126.7 . .
C4 C5 N3 107.32(18) . .
C4 C5 H5 126.3 . .
N3 C5 H5 126.3 . .
N1 C6 C7 114.75(17) . .
N1 C6 H6A 108.6 . .
C7 C6 H6A 108.6 . .
N1 C6 H6B 108.6 . .
C7 C6 H6B 108.6 . .
H6A C6 H6B 107.6 . .
N4 C7 C6 110.29(17) . .
N4 C7 H7A 109.6 . .
C6 C7 H7A 109.6 . .
N4 C7 H7B 109.6 . .
C6 C7 H7B 109.6 . .
H7A C7 H7B 108.1 . .
N4 C8 N5 102.79(18) . .
N4 C8 Mn1 125.44(15) . .
N5 C8 Mn1 131.62(15) . .
C10 C9 N4 106.90(19) . .
C10 C9 H9 126.5 . .
N4 C9 H9 126.5 . .
C9 C10 N5 107.0(2) . .
C9 C10 H10 126.5 . .
N5 C10 H10 126.5 . .
N1 C11 C12 114.91(18) . .
N1 C11 H11A 108.5 . .
C12 C11 H11A 108.5 . .
N1 C11 H11B 108.5 . .
C12 C11 H11B 108.5 . .
H11A C11 H11B 107.5 . .
N6 C12 C11 118.77(17) . .
N6 C12 H12A 107.6 . .
C11 C12 H12A 107.6 . .
N6 C12 H12B 107.6 . .
C11 C12 H12B 107.6 . .
H12A C12 H12B 107.1 . .
N7 C13 N6 103.42(17) . .
N7 C13 Mn1 128.26(14) . .
N6 C13 Mn1 126.31(15) . .
C15 C14 N6 106.92(19) . .
C15 C14 H14 126.5 . .
N6 C14 H14 126.5 . .
C14 C15 N7 106.98(19) . .
C14 C15 H15 126.5 . .
N7 C15 H15 126.5 . .
C21 C16 C17 122.4(2) . .
C21 C16 N3 121.10(19) . .
C17 C16 N3 116.31(18) . .
C18 C17 C16 117.6(2) . .
C18 C17 C22 120.7(2) . .
C16 C17 C22 121.7(2) . .
C19 C18 C17 121.5(2) . .
C19 C18 H18 119.3 . .
C17 C18 H18 119.3 . .
C20 C19 C18 119.7(2) . .
C20 C19 H19 120.2 . .
C18 C19 H19 120.2 . .
C19 C20 C21 121.3(2) . .
C19 C20 H20 119.3 . .
C21 C20 H20 119.3 . .
C16 C21 C20 117.4(2) . .
C16 C21 C23 121.9(2) . .
C20 C21 C23 120.6(2) . .
C17 C22 H22A 109.5 . .
C17 C22 H22B 109.5 . .
H22A C22 H22B 109.5 . .
C17 C22 H22C 109.5 . .
H22A C22 H22C 109.5 . .
H22B C22 H22C 109.5 . .
C21 C23 H23A 109.5 . .
C21 C23 H23B 109.5 . .
H23A C23 H23B 109.5 . .
C21 C23 H23C 109.5 . .
H23A C23 H23C 109.5 . .
H23B C23 H23C 109.5 . .
C25 C24 C29 122.59(19) . .
C25 C24 N5 117.74(19) . .
C29 C24 N5 118.97(18) . .
C26 C25 C24 117.4(2) . .
C26 C25 C30 118.9(2) . .
C24 C25 C30 123.5(2) . .
C27 C26 C25 121.1(2) . .
C27 C26 H26 119.5 . .
C25 C26 H26 119.5 . .
C28 C27 C26 120.3(2) . .
C28 C27 H27 119.8 . .
C26 C27 H27 119.8 . .
C27 C28 C29 121.0(2) . .
C27 C28 H28 119.5 . .
C29 C28 H28 119.5 . .
C28 C29 C24 117.4(2) . .
C28 C29 C31 120.7(2) . .
C24 C29 C31 121.76(19) . .
C25 C30 H30A 109.5 . .
C25 C30 H30B 109.5 . .
H30A C30 H30B 109.5 . .
C25 C30 H30C 109.5 . .
H30A C30 H30C 109.5 . .
H30B C30 H30C 109.5 . .
C29 C31 H31A 109.5 . .
C29 C31 H31B 109.5 . .
H31A C31 H31B 109.5 . .
C29 C31 H31C 109.5 . .
H31A C31 H31C 109.5 . .
H31B C31 H31C 109.5 . .
C33 C32 C37 123.0(2) . .
C33 C32 N7 117.67(19) . .
C37 C32 N7 118.8(2) . .
C32 C33 C34 117.5(2) . .
C32 C33 C38 122.8(2) . .
C34 C33 C38 119.6(2) . .
C35 C34 C33 120.9(2) . .
C35 C34 H34 119.6 . .
C33 C34 H34 119.6 . .
C34 C35 C36 120.1(2) . .
C34 C35 H35 120.0 . .
C36 C35 H35 120.0 . .
C35 C36 C37 121.5(2) . .
C35 C36 H36 119.3 . .
C37 C36 H36 119.3 . .
C36 C37 C32 117.0(2) . .
C36 C37 C39 121.1(2) . .
C32 C37 C39 121.9(2) . .
C33 C38 H38A 109.5 . .
C33 C38 H38B 109.5 . .
H38A C38 H38B 109.5 . .
C33 C38 H38C 109.5 . .
H38A C38 H38C 109.5 . .
H38B C38 H38C 109.5 . .
C37 C39 H39A 109.5 . .
C37 C39 H39B 109.5 . .
H39A C39 H39B 109.5 . .
C37 C39 H39C 109.5 . .
H39A C39 H39C 109.5 . .
H39B C39 H39C 109.5 . .
N9 C40 Ag1 175.81(18) . .
N10 C41 C42 112.52(18) . .
N10 C41 H41A 109.1 . .
C42 C41 H41A 109.1 . .
N10 C41 H41B 109.1 . .
C42 C41 H41B 109.1 . .
H41A C41 H41B 107.8 . .
N11 C42 C41 111.30(18) . .
N11 C42 H42A 109.4 . .
C41 C42 H42A 109.4 . .
N11 C42 H42B 109.4 . .
C41 C42 H42B 109.4 . .
H42A C42 H42B 108.0 . .
N11 C43 N12 103.61(17) . .
N11 C43 Mn2 126.97(15) . .
N12 C43 Mn2 129.20(15) . .
C45 C44 N11 106.6(2) . .
C45 C44 H44 126.7 . .
N11 C44 H44 126.7 . .
C44 C45 N12 107.4(2) . .
C44 C45 H45 126.3 . .
N12 C45 H45 126.3 . .
N10 C46 C47 114.96(17) . .
N10 C46 H46A 108.5 . .
C47 C46 H46A 108.5 . .
N10 C46 H46B 108.5 . .
C47 C46 H46B 108.5 . .
H46A C46 H46B 107.5 . .
N13 C47 C46 110.57(17) . .
N13 C47 H47A 109.5 . .
C46 C47 H47A 109.5 . .
N13 C47 H47B 109.5 . .
C46 C47 H47B 109.5 . .
H47A C47 H47B 108.1 . .
N13 C48 N14 102.29(18) . .
N13 C48 Mn2 124.88(15) . .
N14 C48 Mn2 132.52(15) . .
C50 C49 N13 106.6(2) . .
C50 C49 H49 126.7 . .
N13 C49 H49 126.7 . .
C49 C50 N14 107.2(2) . .
C49 C50 H50 126.4 . .
N14 C50 H50 126.4 . .
N10 C51 C52 114.10(18) . .
N10 C51 H51A 108.7 . .
C52 C51 H51A 108.7 . .
N10 C51 H51B 108.7 . .
C52 C51 H51B 108.7 . .
H51A C51 H51B 107.6 . .
N15 C52 C51 117.22(17) . .
N15 C52 H52A 108.0 . .
C51 C52 H52A 108.0 . .
N15 C52 H52B 108.0 . .
C51 C52 H52B 108.0 . .
H52A C52 H52B 107.2 . .
N15 C53 N16 102.92(17) . .
N15 C53 Mn2 128.50(15) . .
N16 C53 Mn2 126.46(14) . .
C55 C54 N15 106.90(19) . .
C55 C54 H54 126.5 . .
N15 C54 H54 126.5 . .
C54 C55 N16 106.87(19) . .
C54 C55 H55 126.6 . .
N16 C55 H55 126.6 . .
C57 C56 C61 122.4(2) . .
C57 C56 N12 120.5(2) . .
C61 C56 N12 116.9(2) . .
C56 C57 C58 117.6(2) . .
C56 C57 C62 122.3(2) . .
C58 C57 C62 120.1(2) . .
C59 C58 C57 121.2(2) . .
C59 C58 H58 119.4 . .
C57 C58 H58 119.4 . .
C58 C59 C60 120.0(2) . .
C58 C59 H59 120.0 . .
C60 C59 H59 120.0 . .
C59 C60 C61 121.2(2) . .
C59 C60 H60 119.4 . .
C61 C60 H60 119.4 . .
C60 C61 C56 117.6(2) . .
C60 C61 C63 120.3(2) . .
C56 C61 C63 122.1(2) . .
C57 C62 H62A 109.5 . .
C57 C62 H62B 109.5 . .
H62A C62 H62B 109.5 . .
C57 C62 H62C 109.5 . .
H62A C62 H62C 109.5 . .
H62B C62 H62C 109.5 . .
C61 C63 H63A 109.5 . .
C61 C63 H63B 109.5 . .
H63A C63 H63B 109.5 . .
C61 C63 H63C 109.5 . .
H63A C63 H63C 109.5 . .
H63B C63 H63C 109.5 . .
C65 C64 C69 122.62(19) . .
C65 C64 N14 118.73(19) . .
C69 C64 N14 117.75(19) . .
C64 C65 C66 117.3(2) . .
C64 C65 C70 123.6(2) . .
C66 C65 C70 118.8(2) . .
C67 C66 C65 121.1(2) . .
C67 C66 H66 119.4 . .
C65 C66 H66 119.4 . .
C66 C67 C68 119.9(2) . .
C66 C67 H67 120.0 . .
C68 C67 H67 120.0 . .
C67 C68 C69 121.1(2) . .
C67 C68 H68 119.5 . .
C69 C68 H68 119.5 . .
C68 C69 C64 117.7(2) . .
C68 C69 C71 121.2(2) . .
C64 C69 C71 121.11(19) . .
C65 C70 H70A 109.5 . .
C65 C70 H70B 109.5 . .
H70A C70 H70B 109.5 . .
C65 C70 H70C 109.5 . .
H70A C70 H70C 109.5 . .
H70B C70 H70C 109.5 . .
C69 C71 H71A 109.5 . .
C69 C71 H71B 109.5 . .
H71A C71 H71B 109.5 . .
C69 C71 H71C 109.5 . .
H71A C71 H71C 109.5 . .
H71B C71 H71C 109.5 . .
C77 C72 C73 123.7(2) . .
C77 C72 N16 117.07(19) . .
C73 C72 N16 118.6(2) . .
C72 C73 C74 116.4(2) . .
C72 C73 C78 122.7(2) . .
C74 C73 C78 120.8(2) . .
C75 C74 C73 121.3(2) . .
C75 C74 H74 119.4 . .
C73 C74 H74 119.4 . .
C74 C75 C76 120.6(2) . .
C74 C75 H75 119.7 . .
C76 C75 H75 119.7 . .
C75 C76 C77 120.5(3) . .
C75 C76 H76 119.8 . .
C77 C76 H76 119.8 . .
C72 C77 C76 117.5(2) . .
C72 C77 C79 122.0(2) . .
C76 C77 C79 120.5(2) . .
C73 C78 H78A 109.5 . .
C73 C78 H78B 109.5 . .
H78A C78 H78B 109.5 . .
C73 C78 H78C 109.5 . .
H78A C78 H78C 109.5 . .
H78B C78 H78C 109.5 . .
C77 C79 H79A 109.5 . .
C77 C79 H79B 109.5 . .
H79A C79 H79B 109.5 . .
C77 C79 H79C 109.5 . .
H79A C79 H79C 109.5 . .
H79B C79 H79C 109.5 . .
N18 C80 Ag1 175.26(19) . .
C81 B1 C87 108.61(18) . .
C81 B1 C99 111.36(18) . .
C87 B1 C99 107.66(17) . .
C81 B1 C93 107.59(16) . .
C87 B1 C93 112.58(18) . .
C99 B1 C93 109.08(18) . .
C82 C81 C86 115.4(2) . .
C82 C81 B1 125.1(2) . .
C86 C81 B1 119.5(2) . .
C83 C82 C81 122.1(2) . .
C83 C82 H82 119.0 . .
C81 C82 H82 119.0 . .
C84 C83 C82 120.6(2) . .
C84 C83 H83 119.7 . .
C82 C83 H83 119.7 . .
C83 C84 C85 119.2(2) . .
C83 C84 H84 120.4 . .
C85 C84 H84 120.4 . .
C84 C85 C86 119.8(2) . .
C84 C85 H85 120.1 . .
C86 C85 H85 120.1 . .
C85 C86 C81 123.0(2) . .
C85 C86 H86 118.5 . .
C81 C86 H86 118.5 . .
C88 C87 C92 114.6(2) . .
C88 C87 B1 124.44(19) . .
C92 C87 B1 120.88(19) . .
C89 C88 C87 122.7(2) . .
C89 C88 H88 118.6 . .
C87 C88 H88 118.6 . .
C90 C89 C88 120.9(2) . .
C90 C89 H89 119.6 . .
C88 C89 H89 119.6 . .
C89 C90 C91 118.7(2) . .
C89 C90 H90 120.7 . .
C91 C90 H90 120.7 . .
C90 C91 C92 120.0(2) . .
C90 C91 H91 120.0 . .
C92 C91 H91 120.0 . .
C91 C92 C87 123.1(2) . .
C91 C92 H92 118.4 . .
C87 C92 H92 118.4 . .
C94 C93 C98 114.65(19) . .
C94 C93 B1 125.55(19) . .
C98 C93 B1 119.72(19) . .
C95 C94 C93 122.8(2) . .
C95 C94 H94 118.6 . .
C93 C94 H94 118.6 . .
C96 C95 C94 120.7(2) . .
C96 C95 H95 119.6 . .
C94 C95 H95 119.6 . .
C95 C96 C97 118.6(2) . .
C95 C96 H96 120.7 . .
C97 C96 H96 120.7 . .
C96 C97 C98 120.3(2) . .
C96 C97 H97 119.8 . .
C98 C97 H97 119.8 . .
C97 C98 C93 123.0(2) . .
C97 C98 H98 118.5 . .
C93 C98 H98 118.5 . .
C100 C99 C104 115.0(2) . .
C100 C99 B1 124.12(18) . .
C104 C99 B1 120.86(19) . .
C101 C100 C99 123.0(2) . .
C101 C100 H100 118.5 . .
C99 C100 H100 118.5 . .
C102 C101 C100 119.8(2) . .
C102 C101 H101 120.1 . .
C100 C101 H101 120.1 . .
C101 C102 C103 119.3(2) . .
C101 C102 H102 120.4 . .
C103 C102 H102 120.4 . .
C104 C103 C102 120.1(2) . .
C104 C103 H103 120.0 . .
C102 C103 H103 120.0 . .
C103 C104 C99 122.8(2) . .
C103 C104 H104 118.6 . .
C99 C104 H104 118.6 . .
C117 B2 C111 108.29(18) . .
C117 B2 C123 110.52(18) . .
C111 B2 C123 106.94(18) . .
C117 B2 C105 109.66(19) . .
C111 B2 C105 110.56(18) . .
C123 B2 C105 110.81(18) . .
C110 C105 C106 115.0(2) . .
C110 C105 B2 122.2(2) . .
C106 C105 B2 122.9(2) . .
C107 C106 C105 122.8(2) . .
C107 C106 H106 118.6 . .
C105 C106 H106 118.6 . .
C108 C107 C106 120.3(2) . .
C108 C107 H107 119.8 . .
C106 C107 H107 119.8 . .
C107 C108 C109 118.8(2) . .
C107 C108 H108 120.6 . .
C109 C108 H108 120.6 . .
C108 C109 C110 120.0(3) . .
C108 C109 H109 120.0 . .
C110 C109 H109 120.0 . .
C109 C110 C105 123.1(2) . .
C109 C110 H110 118.4 . .
C105 C110 H110 118.4 . .
C116 C111 C112 114.9(2) . .
C116 C111 B2 120.4(2) . .
C112 C111 B2 124.6(2) . .
C113 C112 C111 122.7(2) . .
C113 C112 H112 118.7 . .
C111 C112 H112 118.7 . .
C114 C113 C112 120.2(2) . .
C114 C113 H113 119.9 . .
C112 C113 H113 119.9 . .
C113 C114 C115 118.9(2) . .
C113 C114 H114 120.5 . .
C115 C114 H114 120.5 . .
C114 C115 C116 120.1(2) . .
C114 C115 H115 119.9 . .
C116 C115 H115 119.9 . .
C115 C116 C111 123.2(2) . .
C115 C116 H116 118.4 . .
C111 C116 H116 118.4 . .
C118 C117 C122 114.4(2) . .
C118 C117 B2 122.7(2) . .
C122 C117 B2 122.7(2) . .
C119 C118 C117 123.2(2) . .
C119 C118 H118 118.4 . .
C117 C118 H118 118.4 . .
C120 C119 C118 119.9(2) . .
C120 C119 H119 120.0 . .
C118 C119 H119 120.0 . .
C121 C120 C119 119.1(2) . .
C121 C120 H120 120.4 . .
C119 C120 H120 120.4 . .
C120 C121 C122 119.9(2) . .
C120 C121 H121 120.0 . .
C122 C121 H121 120.0 . .
C121 C122 C117 123.3(2) . .
C121 C122 H122 118.3 . .
C117 C122 H122 118.3 . .
C128 C123 C124 114.4(2) . .
C128 C123 B2 123.6(2) . .
C124 C123 B2 121.7(2) . .
C125 C124 C123 123.1(2) . .
C125 C124 H124 118.4 . .
C123 C124 H124 118.4 . .
C126 C125 C124 120.6(2) . .
C126 C125 H125 119.7 . .
C124 C125 H125 119.7 . .
C125 C126 C127 118.3(2) . .
C125 C126 H126 120.9 . .
C127 C126 H126 120.9 . .
C126 C127 C128 120.6(2) . .
C126 C127 H127 119.7 . .
C128 C127 H127 119.7 . .
C127 C128 C123 123.0(2) . .
C127 C128 H128 118.5 . .
C123 C128 H128 118.5 . .
C129 B3 C135 110.47(17) . .
C129 B3 C147 110.53(18) . .
C135 B3 C147 109.03(16) . .
C129 B3 C141 109.87(17) . .
C135 B3 C141 107.96(18) . .
C147 B3 C141 108.92(17) . .
C134 C129 C130 114.4(2) . .
C134 C129 B3 123.78(19) . .
C130 C129 B3 121.78(19) . .
C131 C130 C129 123.1(2) . .
C131 C130 H130 118.5 . .
C129 C130 H130 118.5 . .
C132 C131 C130 120.3(2) . .
C132 C131 H131 119.9 . .
C130 C131 H131 119.9 . .
C133 C132 C131 118.4(2) . .
C133 C132 H132 120.8 . .
C131 C132 H132 120.8 . .
C132 C133 C134 120.8(2) . .
C132 C133 H133 119.6 . .
C134 C133 H133 119.6 . .
C133 C134 C129 122.9(2) . .
C133 C134 H134 118.5 . .
C129 C134 H134 118.5 . .
C136 C135 C140 115.24(19) . .
C136 C135 B3 124.02(19) . .
C140 C135 B3 120.73(18) . .
C137 C136 C135 122.7(2) . .
C137 C136 H136 118.6 . .
C135 C136 H136 118.6 . .
C138 C137 C136 119.9(2) . .
C138 C137 H137 120.0 . .
C136 C137 H137 120.0 . .
C137 C138 C139 119.4(2) . .
C137 C138 H138 120.3 . .
C139 C138 H138 120.3 . .
C138 C139 C140 119.9(2) . .
C138 C139 H139 120.1 . .
C140 C139 H139 120.1 . .
C139 C140 C135 122.9(2) . .
C139 C140 H140 118.6 . .
C135 C140 H140 118.6 . .
C142 C141 C146 114.4(2) . .
C142 C141 B3 120.79(18) . .
C146 C141 B3 124.75(19) . .
C143 C142 C141 123.2(2) . .
C143 C142 H142 118.4 . .
C141 C142 H142 118.4 . .
C142 C143 C144 120.2(2) . .
C142 C143 H143 119.9 . .
C144 C143 H143 119.9 . .
C145 C144 C143 118.7(2) . .
C145 C144 H144 120.6 . .
C143 C144 H144 120.6 . .
C144 C145 C146 120.1(2) . .
C144 C145 H145 120.0 . .
C146 C145 H145 120.0 . .
C145 C146 C141 123.3(2) . .
C145 C146 H146 118.3 . .
C141 C146 H146 118.3 . .
C152 C147 C148 114.8(2) . .
C152 C147 B3 123.53(19) . .
C148 C147 B3 121.5(2) . .
C149 C148 C147 122.9(2) . .
C149 C148 H148 118.5 . .
C147 C148 H148 118.5 . .
C148 C149 C150 120.0(2) . .
C148 C149 H149 120.0 . .
C150 C149 H149 120.0 . .
C151 C150 C149 119.2(2) . .
C151 C150 H150 120.4 . .
C149 C150 H150 120.4 . .
C150 C151 C152 119.8(2) . .
C150 C151 H151 120.1 . .
C152 C151 H151 120.1 . .
C151 C152 C147 123.3(2) . .
C151 C152 H152 118.4 . .
C147 C152 H152 118.4 . .
C206 C201 C202 119.9(2) . .
C206 C201 H201 120.1 . .
C202 C201 H201 120.1 . .
C201 C202 C203 120.4(2) . .
C201 C202 H202 119.8 . .
C203 C202 H202 119.8 . .
C204 C203 C202 119.4(3) . .
C204 C203 H203 120.3 . .
C202 C203 H203 120.3 . .
C205 C204 C203 120.2(2) . .
C205 C204 H204 119.9 . .
C203 C204 H204 119.9 . .
C204 C205 C206 119.9(2) . .
C204 C205 H205 120.0 . .
C206 C205 H205 120.0 . .
C201 C206 C205 120.3(2) . .
C201 C206 H206 119.8 . .
C205 C206 H206 119.8 . .
C302 C301 C303 119.5(3) . 7_666
C302 C301 H301 120.2 . .
C303 C301 H301 120.2 7_666 .
C303 C302 C301 120.2(3) . .
C303 C302 H302 119.9 . .
C301 C302 H302 119.9 . .
C302 C303 C301 120.3(3) . 7_666
C302 C303 H303 119.8 . .
C301 C303 H303 119.8 7_666 .
C401 C401 C402 119.4(4) 2_756 .
C401 C401 H401 120.3 2_756 .
C402 C401 H401 120.3 . .
C403 C402 C401 120.5(5) . .
C403 C402 H402 119.7 . .
C401 C402 H402 119.7 . .
C402 C403 C403 120.1(4) . 2_756
C402 C403 H403 119.9 . .
C403 C403 H403 119.9 2_756 .
C412 C411 C412 119.5(9) . 2_756
C412 C411 H411 120.3 . .
C412 C411 H411 120.3 2_756 .
C411 C412 C413 121.2(7) . .
C411 C412 H412 119.4 . .
C413 C412 H412 119.4 . .
C414 C413 C412 117.5(7) . .
C414 C413 H413 121.2 . .
C412 C413 H413 121.2 . .
C413 C414 C413 123.0(9) . 2_756
C413 C414 H414 118.5 . .
C413 C414 H414 118.5 2_756 .
N500 C501 C502 179(3) . .
C501 C502 H50A 109.5 . .
C501 C502 H50B 109.5 . .
H50A C502 H50B 109.5 . .
C501 C502 H50C 109.5 . .
H50A C502 H50C 109.5 . .
H50B C502 H50C 109.5 . .

loop_
_geom_bond_atom_site_label_1
_geom_bond_atom_site_label_2
_geom_bond_distance
_geom_bond_site_symmetry_2
Ag1 C40 2.064(2) .
Ag1 C80 2.066(2) .
Mn1 N8 1.5275(18) .
Mn1 N9 2.0034(19) .
Mn1 C8 2.048(2) .
Mn1 C3 2.050(2) .
Mn1 C13 2.054(2) .
Mn1 N1 2.5041(17) .
Mn2 N17 1.5225(17) .
Mn2 N18 2.0005(19) .
Mn2 C43 2.040(2) .
Mn2 C48 2.066(2) .
Mn2 C53 2.069(2) .
Mn2 N10 2.5169(17) .
N1 C11 1.488(3) .
N1 C1 1.488(3) .
N1 C6 1.496(3) .
N2 C3 1.360(3) .
N2 C4 1.387(3) .
N2 C2 1.466(3) .
N3 C3 1.368(3) .
N3 C5 1.389(3) .
N3 C16 1.450(3) .
N4 C8 1.368(3) .
N4 C9 1.382(3) .
N4 C7 1.466(3) .
N5 C8 1.376(3) .
N5 C10 1.385(3) .
N5 C24 1.455(3) .
N6 C13 1.367(3) .
N6 C14 1.384(3) .
N6 C12 1.469(3) .
N7 C13 1.365(3) .
N7 C15 1.390(3) .
N7 C32 1.452(3) .
N9 C40 1.153(3) .
N10 C46 1.484(3) .
N10 C51 1.488(3) .
N10 C41 1.488(3) .
N11 C43 1.353(3) .
N11 C44 1.382(3) .
N11 C42 1.466(3) .
N12 C43 1.376(3) .
N12 C45 1.392(3) .
N12 C56 1.453(3) .
N13 C48 1.373(3) .
N13 C49 1.379(3) .
N13 C47 1.463(3) .
N14 C48 1.379(3) .
N14 C50 1.391(3) .
N14 C64 1.452(3) .
N15 C53 1.366(3) .
N15 C54 1.391(3) .
N15 C52 1.472(3) .
N16 C53 1.371(3) .
N16 C55 1.390(3) .
N16 C72 1.450(3) .
N18 C80 1.155(3) .
C1 C2 1.518(3) .
C1 H1A 0.9900 .
C1 H1B 0.9900 .
C2 H2A 0.9900 .
C2 H2B 0.9900 .
C4 C5 1.334(3) .
C4 H4 0.9500 .
C5 H5 0.9500 .
C6 C7 1.510(3) .
C6 H6A 0.9900 .
C6 H6B 0.9900 .
C7 H7A 0.9900 .
C7 H7B 0.9900 .
C9 C10 1.337(3) .
C9 H9 0.9500 .
C10 H10 0.9500 .
C11 C12 1.514(3) .
C11 H11A 0.9900 .
C11 H11B 0.9900 .
C12 H12A 0.9900 .
C12 H12B 0.9900 .
C14 C15 1.336(3) .
C14 H14 0.9500 .
C15 H15 0.9500 .
C16 C21 1.391(3) .
C16 C17 1.406(3) .
C17 C18 1.385(3) .
C17 C22 1.509(3) .
C18 C19 1.384(3) .
C18 H18 0.9500 .
C19 C20 1.381(4) .
C19 H19 0.9500 .
C20 C21 1.400(3) .
C20 H20 0.9500 .
C21 C23 1.498(3) .
C22 H22A 0.9800 .
C22 H22B 0.9800 .
C22 H22C 0.9800 .
C23 H23A 0.9800 .
C23 H23B 0.9800 .
C23 H23C 0.9800 .
C24 C25 1.396(3) .
C24 C29 1.399(3) .
C25 C26 1.395(3) .
C25 C30 1.511(3) .
C26 C27 1.380(4) .
C26 H26 0.9500 .
C27 C28 1.379(4) .
C27 H27 0.9500 .
C28 C29 1.395(3) .
C28 H28 0.9500 .
C29 C31 1.496(3) .
C30 H30A 0.9800 .
C30 H30B 0.9800 .
C30 H30C 0.9800 .
C31 H31A 0.9800 .
C31 H31B 0.9800 .
C31 H31C 0.9800 .
C32 C33 1.394(3) .
C32 C37 1.399(3) .
C33 C34 1.394(3) .
C33 C38 1.510(3) .
C34 C35 1.382(3) .
C34 H34 0.9500 .
C35 C36 1.384(3) .
C35 H35 0.9500 .
C36 C37 1.389(3) .
C36 H36 0.9500 .
C37 C39 1.506(3) .
C38 H38A 0.9800 .
C38 H38B 0.9800 .
C38 H38C 0.9800 .
C39 H39A 0.9800 .
C39 H39B 0.9800 .
C39 H39C 0.9800 .
C41 C42 1.516(3) .
C41 H41A 0.9900 .
C41 H41B 0.9900 .
C42 H42A 0.9900 .
C42 H42B 0.9900 .
C44 C45 1.334(3) .
C44 H44 0.9500 .
C45 H45 0.9500 .
C46 C47 1.520(3) .
C46 H46A 0.9900 .
C46 H46B 0.9900 .
C47 H47A 0.9900 .
C47 H47B 0.9900 .
C49 C50 1.338(3) .
C49 H49 0.9500 .
C50 H50 0.9500 .
C51 C52 1.507(3) .
C51 H51A 0.9900 .
C51 H51B 0.9900 .
C52 H52A 0.9900 .
C52 H52B 0.9900 .
C54 C55 1.333(3) .
C54 H54 0.9500 .
C55 H55 0.9500 .
C56 C57 1.395(3) .
C56 C61 1.401(3) .
C57 C58 1.397(3) .
C57 C62 1.499(3) .
C58 C59 1.377(4) .
C58 H58 0.9500 .
C59 C60 1.383(4) .
C59 H59 0.9500 .
C60 C61 1.391(4) .
C60 H60 0.9500 .
C61 C63 1.502(3) .
C62 H62A 0.9800 .
C62 H62B 0.9800 .
C62 H62C 0.9800 .
C63 H63A 0.9800 .
C63 H63B 0.9800 .
C63 H63C 0.9800 .
C64 C65 1.392(3) .
C64 C69 1.403(3) .
C65 C66 1.406(3) .
C65 C70 1.511(3) .
C66 C67 1.385(3) .
C66 H66 0.9500 .
C67 C68 1.388(3) .
C67 H67 0.9500 .
C68 C69 1.394(3) .
C68 H68 0.9500 .
C69 C71 1.498(3) .
C70 H70A 0.9800 .
C70 H70B 0.9800 .
C70 H70C 0.9800 .
C71 H71A 0.9800 .
C71 H71B 0.9800 .
C71 H71C 0.9800 .
C72 C77 1.390(3) .
C72 C73 1.396(3) .
C73 C74 1.402(3) .
C73 C78 1.501(4) .
C74 C75 1.380(4) .
C74 H74 0.9500 .
C75 C76 1.380(4) .
C75 H75 0.9500 .
C76 C77 1.399(3) .
C76 H76 0.9500 .
C77 C79 1.508(3) .
C78 H78A 0.9800 .
C78 H78B 0.9800 .
C78 H78C 0.9800 .
C79 H79A 0.9800 .
C79 H79B 0.9800 .
C79 H79C 0.9800 .
B1 C81 1.642(3) .
B1 C87 1.646(3) .
B1 C99 1.649(3) .
B1 C93 1.652(3) .
C81 C82 1.403(3) .
C81 C86 1.405(3) .
C82 C83 1.399(3) .
C82 H82 0.9500 .
C83 C84 1.376(4) .
C83 H83 0.9500 .
C84 C85 1.387(4) .
C84 H84 0.9500 .
C85 C86 1.389(3) .
C85 H85 0.9500 .
C86 H86 0.9500 .
C87 C88 1.408(3) .
C87 C92 1.409(3) .
C88 C89 1.389(3) .
C88 H88 0.9500 .
C89 C90 1.380(3) .
C89 H89 0.9500 .
C90 C91 1.387(3) .
C90 H90 0.9500 .
C91 C92 1.393(3) .
C91 H91 0.9500 .
C92 H92 0.9500 .
C93 C94 1.405(3) .
C93 C98 1.412(3) .
C94 C95 1.395(3) .
C94 H94 0.9500 .
C95 C96 1.382(3) .
C95 H95 0.9500 .
C96 C97 1.388(3) .
C96 H96 0.9500 .
C97 C98 1.394(3) .
C97 H97 0.9500 .
C98 H98 0.9500 .
C99 C100 1.404(3) .
C99 C104 1.410(3) .
C100 C101 1.396(3) .
C100 H100 0.9500 .
C101 C102 1.384(3) .
C101 H101 0.9500 .
C102 C103 1.390(3) .
C102 H102 0.9500 .
C103 C104 1.389(3) .
C103 H103 0.9500 .
C104 H104 0.9500 .
B2 C117 1.636(4) .
B2 C111 1.653(3) .
B2 C123 1.656(3) .
B2 C105 1.657(3) .
C105 C110 1.402(3) .
C105 C106 1.405(3) .
C106 C107 1.394(3) .
C106 H106 0.9500 .
C107 C108 1.387(4) .
C107 H107 0.9500 .
C108 C109 1.388(4) .
C108 H108 0.9500 .
C109 C110 1.394(3) .
C109 H109 0.9500 .
C110 H110 0.9500 .
C111 C116 1.401(3) .
C111 C112 1.402(3) .
C112 C113 1.392(3) .
C112 H112 0.9500 .
C113 C114 1.381(4) .
C113 H113 0.9500 .
C114 C115 1.382(4) .
C114 H114 0.9500 .
C115 C116 1.385(3) .
C115 H115 0.9500 .
C116 H116 0.9500 .
C117 C118 1.404(3) .
C117 C122 1.410(3) .
C118 C119 1.392(3) .
C118 H118 0.9500 .
C119 C120 1.389(3) .
C119 H119 0.9500 .
C120 C121 1.384(3) .
C120 H120 0.9500 .
C121 C122 1.388(3) .
C121 H121 0.9500 .
C122 H122 0.9500 .
C123 C128 1.407(3) .
C123 C124 1.407(3) .
C124 C125 1.394(3) .
C124 H124 0.9500 .
C125 C126 1.384(3) .
C125 H125 0.9500 .
C126 C127 1.387(3) .
C126 H126 0.9500 .
C127 C128 1.394(3) .
C127 H127 0.9500 .
C128 H128 0.9500 .
B3 C129 1.648(3) .
B3 C135 1.648(3) .
B3 C147 1.652(3) .
B3 C141 1.656(3) .
C129 C134 1.404(3) .
C129 C130 1.411(3) .
C130 C131 1.392(3) .
C130 H130 0.9500 .
C131 C132 1.384(3) .
C131 H131 0.9500 .
C132 C133 1.382(3) .
C132 H132 0.9500 .
C133 C134 1.390(3) .
C133 H133 0.9500 .
C134 H134 0.9500 .
C135 C136 1.401(3) .
C135 C140 1.406(3) .
C136 C137 1.396(3) .
C136 H136 0.9500 .
C137 C138 1.383(3) .
C137 H137 0.9500 .
C138 C139 1.385(3) .
C138 H138 0.9500 .
C139 C140 1.390(3) .
C139 H139 0.9500 .
C140 H140 0.9500 .
C141 C142 1.404(3) .
C141 C146 1.404(3) .
C142 C143 1.386(3) .
C142 H142 0.9500 .
C143 C144 1.389(3) .
C143 H143 0.9500 .
C144 C145 1.381(3) .
C144 H144 0.9500 .
C145 C146 1.390(3) .
C145 H145 0.9500 .
C146 H146 0.9500 .
C147 C152 1.398(3) .
C147 C148 1.407(3) .
C148 C149 1.386(3) .
C148 H148 0.9500 .
C149 C150 1.388(3) .
C149 H149 0.9500 .
C150 C151 1.381(3) .
C150 H150 0.9500 .
C151 C152 1.391(3) .
C151 H151 0.9500 .
C152 H152 0.9500 .
C201 C206 1.373(3) .
C201 C202 1.379(4) .
C201 H201 0.9500 .
C202 C203 1.388(4) .
C202 H202 0.9500 .
C203 C204 1.385(4) .
C203 H203 0.9500 .
C204 C205 1.378(4) .
C204 H204 0.9500 .
C205 C206 1.385(3) .
C205 H205 0.9500 .
C206 H206 0.9500 .
C301 C302 1.382(4) .
C301 C303 1.385(4) 7_666
C301 H301 0.9500 .
C302 C303 1.367(4) .
C302 H302 0.9500 .
C303 C301 1.385(4) 7_666
C303 H303 0.9500 .
C401 C401 1.379(10) 2_756
C401 C402 1.394(8) .
C401 H401 0.9500 .
C402 C403 1.369(8) .
C402 H402 0.9500 .
C403 C403 1.373(13) 2_756
C403 H403 0.9500 .
C411 C412 1.387(9) .
C411 C412 1.387(9) 2_756
C411 H411 0.9500 .
C412 C413 1.399(9) .
C412 H412 0.9500 .
C413 C414 1.390(10) .
C413 H413 0.9500 .
C414 C413 1.390(10) 2_756
C414 H414 0.9500 .
N500 C501 1.12(4) .
C501 C502 1.43(4) .
C502 H50A 0.9800 .
C502 H50B 0.9800 .
C502 H50C 0.9800 .

loop_
_geom_torsion_atom_site_label_1
_geom_torsion_atom_site_label_2
_geom_torsion_atom_site_label_3
_geom_torsion_atom_site_label_4
_geom_torsion
_geom_torsion_site_symmetry_1
_geom_torsion_site_symmetry_4
N9 Mn1 N1 C11 26.94(13) . .
C8 Mn1 N1 C11 -148.92(13) . .
C3 Mn1 N1 C11 116.73(13) . .
C13 Mn1 N1 C11 -52.89(13) . .
N9 Mn1 N1 C1 -88.10(14) . .
C8 Mn1 N1 C1 96.04(15) . .
C3 Mn1 N1 C1 1.70(14) . .
C13 Mn1 N1 C1 -167.93(15) . .
N9 Mn1 N1 C6 148.39(15) . .
C8 Mn1 N1 C6 -27.47(15) . .
C3 Mn1 N1 C6 -121.81(15) . .
C13 Mn1 N1 C6 68.56(15) . .
N8 Mn1 N9 C40 31.9(6) . .
C3 Mn1 N9 C40 126.7(6) . .
C13 Mn1 N9 C40 -64.7(5) . .
N1 Mn1 N9 C40 -148.8(5) . .
N18 Mn2 N10 C46 154.94(15) . .
C43 Mn2 N10 C46 -117.92(15) . .
C48 Mn2 N10 C46 -24.28(15) . .
C53 Mn2 N10 C46 73.31(15) . .
N18 Mn2 N10 C51 31.90(13) . .
C43 Mn2 N10 C51 119.04(14) . .
C48 Mn2 N10 C51 -147.32(14) . .
C53 Mn2 N10 C51 -49.74(13) . .
N18 Mn2 N10 C41 -83.00(14) . .
C43 Mn2 N10 C41 4.14(14) . .
C48 Mn2 N10 C41 97.78(14) . .
C53 Mn2 N10 C41 -164.63(15) . .
C11 N1 C1 C2 -165.11(18) . .
C6 N1 C1 C2 76.9(2) . .
Mn1 N1 C1 C2 -52.5(2) . .
C3 N2 C2 C1 -41.8(3) . .
C4 N2 C2 C1 123.4(2) . .
N1 C1 C2 N2 82.5(2) . .
C4 N2 C3 N3 -2.1(2) . .
C2 N2 C3 N3 164.73(19) . .
C4 N2 C3 Mn1 169.86(15) . .
C2 N2 C3 Mn1 -23.3(3) . .
C5 N3 C3 N2 2.5(2) . .
C16 N3 C3 N2 -154.78(19) . .
C5 N3 C3 Mn1 -169.40(15) . .
C16 N3 C3 Mn1 33.3(3) . .
N8 Mn1 C3 N2 -137.27(19) . .
N9 Mn1 C3 N2 127.52(19) . .
C8 Mn1 C3 N2 -43.74(19) . .
C13 Mn1 C3 N2 79.8(4) . .
N1 Mn1 C3 N2 36.79(18) . .
N8 Mn1 C3 N3 32.8(2) . .
N9 Mn1 C3 N3 -62.44(19) . .
C8 Mn1 C3 N3 126.30(19) . .
C13 Mn1 C3 N3 -110.2(3) . .
N1 Mn1 C3 N3 -153.17(19) . .
C3 N2 C4 C5 0.9(3) . .
C2 N2 C4 C5 -165.9(2) . .
N2 C4 C5 N3 0.7(2) . .
C3 N3 C5 C4 -2.1(3) . .
C16 N3 C5 C4 156.86(19) . .
C11 N1 C6 C7 100.6(2) . .
C1 N1 C6 C7 -143.09(18) . .
Mn1 N1 C6 C7 -17.6(2) . .
C8 N4 C7 C6 -59.3(3) . .
C9 N4 C7 C6 115.1(2) . .
N1 C6 C7 N4 66.2(2) . .
C9 N4 C8 N5 0.2(2) . .
C7 N4 C8 N5 175.16(18) . .
C9 N4 C8 Mn1 176.17(15) . .
C7 N4 C8 Mn1 -8.9(3) . .
C10 N5 C8 N4 0.2(2) . .
C24 N5 C8 N4 -172.81(19) . .
C10 N5 C8 Mn1 -175.36(16) . .
C24 N5 C8 Mn1 11.6(3) . .
N8 Mn1 C8 N4 -139.41(18) . .
C3 Mn1 C8 N4 125.56(18) . .
C13 Mn1 C8 N4 -41.73(18) . .
N1 Mn1 C8 N4 41.72(17) . .
N8 Mn1 C8 N5 35.3(2) . .
C3 Mn1 C8 N5 -59.7(2) . .
C13 Mn1 C8 N5 132.97(19) . .
N1 Mn1 C8 N5 -143.6(2) . .
C8 N4 C9 C10 -0.6(3) . .
C7 N4 C9 C10 -175.7(2) . .
N4 C9 C10 N5 0.7(3) . .
C8 N5 C10 C9 -0.6(3) . .
C24 N5 C10 C9 173.19(19) . .
C1 N1 C11 C12 -171.51(18) . .
C6 N1 C11 C12 -55.5(2) . .
Mn1 N1 C11 C12 70.95(18) . .
C13 N6 C12 C11 23.1(3) . .
C14 N6 C12 C11 -167.0(2) . .
N1 C11 C12 N6 -56.0(3) . .
C15 N7 C13 N6 -0.9(2) . .
C32 N7 C13 N6 -177.3(2) . .
C15 N7 C13 Mn1 -165.38(16) . .
C32 N7 C13 Mn1 18.2(3) . .
C14 N6 C13 N7 1.2(2) . .
C12 N6 C13 N7 171.6(2) . .
C14 N6 C13 Mn1 166.01(16) . .
C12 N6 C13 Mn1 -23.5(3) . .
N8 Mn1 C13 N7 7.9(2) . .
N9 Mn1 C13 N7 101.9(2) . .
C8 Mn1 C13 N7 -86.0(2) . .
C3 Mn1 C13 N7 150.6(3) . .
N1 Mn1 C13 N7 -166.4(2) . .
N8 Mn1 C13 N6 -153.24(19) . .
N9 Mn1 C13 N6 -59.23(18) . .
C8 Mn1 C13 N6 112.84(19) . .
C3 Mn1 C13 N6 -10.5(4) . .
N1 Mn1 C13 N6 32.50(18) . .
C13 N6 C14 C15 -1.0(3) . .
C12 N6 C14 C15 -172.7(2) . .
N6 C14 C15 N7 0.3(3) . .
C13 N7 C15 C14 0.4(3) . .
C32 N7 C15 C14 177.2(2) . .
C3 N3 C16 C21 -104.3(2) . .
C5 N3 C16 C21 100.2(2) . .
C3 N3 C16 C17 80.1(3) . .
C5 N3 C16 C17 -75.4(2) . .
C21 C16 C17 C18 1.4(3) . .
N3 C16 C17 C18 176.87(18) . .
C21 C16 C17 C22 -179.0(2) . .
N3 C16 C17 C22 -3.5(3) . .
C16 C17 C18 C19 0.5(3) . .
C22 C17 C18 C19 -179.1(2) . .
C17 C18 C19 C20 -1.4(4) . .
C18 C19 C20 C21 0.4(4) . .
C17 C16 C21 C20 -2.3(3) . .
N3 C16 C21 C20 -177.60(19) . .
C17 C16 C21 C23 175.7(2) . .
N3 C16 C21 C23 0.5(3) . .
C19 C20 C21 C16 1.4(3) . .
C19 C20 C21 C23 -176.7(2) . .
C8 N5 C24 C25 99.5(3) . .
C10 N5 C24 C25 -73.0(3) . .
C8 N5 C24 C29 -89.8(3) . .
C10 N5 C24 C29 97.6(2) . .
C29 C24 C25 C26 6.2(3) . .
N5 C24 C25 C26 176.5(2) . .
C29 C24 C25 C30 -168.2(2) . .
N5 C24 C25 C30 2.1(3) . .
C24 C25 C26 C27 -4.5(3) . .
C30 C25 C26 C27 170.2(2) . .
C25 C26 C27 C28 0.8(4) . .
C26 C27 C28 C29 1.6(4) . .
C27 C28 C29 C24 0.0(3) . .
C27 C28 C29 C31 -176.9(2) . .
C25 C24 C29 C28 -4.0(3) . .
N5 C24 C29 C28 -174.17(19) . .
C25 C24 C29 C31 172.8(2) . .
N5 C24 C29 C31 2.6(3) . .
C13 N7 C32 C33 91.3(3) . .
C15 N7 C32 C33 -84.8(2) . .
C13 N7 C32 C37 -97.0(3) . .
C15 N7 C32 C37 86.9(2) . .
C37 C32 C33 C34 1.0(3) . .
N7 C32 C33 C34 172.35(18) . .
C37 C32 C33 C38 178.8(2) . .
N7 C32 C33 C38 -9.9(3) . .
C32 C33 C34 C35 -0.3(3) . .
C38 C33 C34 C35 -178.2(2) . .
C33 C34 C35 C36 -0.3(3) . .
C34 C35 C36 C37 0.3(3) . .
C35 C36 C37 C32 0.3(3) . .
C35 C36 C37 C39 -179.1(2) . .
C33 C32 C37 C36 -1.0(3) . .
N7 C32 C37 C36 -172.23(18) . .
C33 C32 C37 C39 178.4(2) . .
N7 C32 C37 C39 7.1(3) . .
C46 N10 C41 C42 74.1(2) . .
C51 N10 C41 C42 -168.44(18) . .
Mn2 N10 C41 C42 -53.7(2) . .
C43 N11 C42 C41 -44.7(3) . .
C44 N11 C42 C41 124.5(2) . .
N10 C41 C42 N11 84.2(2) . .
C44 N11 C43 N12 -2.1(2) . .
C42 N11 C43 N12 168.12(19) . .
C44 N11 C43 Mn2 172.90(16) . .
C42 N11 C43 Mn2 -16.8(3) . .
C45 N12 C43 N11 2.3(2) . .
C56 N12 C43 N11 -160.4(2) . .
C45 N12 C43 Mn2 -172.57(16) . .
C56 N12 C43 Mn2 24.7(3) . .
N17 Mn2 C43 N11 -143.50(19) . .
N18 Mn2 C43 N11 118.78(19) . .
C48 Mn2 C43 N11 -49.83(19) . .
C53 Mn2 C43 N11 78.2(4) . .
N10 Mn2 C43 N11 31.22(19) . .
N17 Mn2 C43 N12 30.3(2) . .
N18 Mn2 C43 N12 -67.47(19) . .
C48 Mn2 C43 N12 123.9(2) . .
C53 Mn2 C43 N12 -108.1(3) . .
N10 Mn2 C43 N12 -155.0(2) . .
C43 N11 C44 C45 1.2(3) . .
C42 N11 C44 C45 -169.3(2) . .
N11 C44 C45 N12 0.3(3) . .
C43 N12 C45 C44 -1.7(3) . .
C56 N12 C45 C44 162.6(2) . .
C51 N10 C46 C47 99.8(2) . .
C41 N10 C46 C47 -144.51(18) . .
Mn2 N10 C46 C47 -21.8(2) . .
C48 N13 C47 C46 -56.1(3) . .
C49 N13 C47 C46 117.5(2) . .
N10 C46 C47 N13 68.3(2) . .
C49 N13 C48 N14 -0.7(2) . .
C47 N13 C48 N14 173.39(18) . .
C49 N13 C48 Mn2 173.62(15) . .
C47 N13 C48 Mn2 -12.3(3) . .
C50 N14 C48 N13 1.1(2) . .
C64 N14 C48 N13 -176.3(2) . .
C50 N14 C48 Mn2 -172.57(16) . .
C64 N14 C48 Mn2 10.1(3) . .
N17 Mn2 C48 N13 -136.51(18) . .
N18 Mn2 C48 N13 38.3(5) . .
C43 Mn2 C48 N13 128.68(17) . .
C53 Mn2 C48 N13 -39.23(18) . .
N10 Mn2 C48 N13 42.27(17) . .
N17 Mn2 C48 N14 35.9(2) . .
N18 Mn2 C48 N14 -149.3(3) . .
C43 Mn2 C48 N14 -58.9(2) . .
C53 Mn2 C48 N14 133.2(2) . .
N10 Mn2 C48 N14 -145.3(2) . .
C48 N13 C49 C50 0.0(3) . .
C47 N13 C49 C50 -174.28(19) . .
N13 C49 C50 N14 0.6(2) . .
C48 N14 C50 C49 -1.1(3) . .
C64 N14 C50 C49 176.65(18) . .
C46 N10 C51 C52 -56.9(2) . .
C41 N10 C51 C52 -173.00(18) . .
Mn2 N10 C51 C52 70.87(18) . .
C53 N15 C52 C51 28.0(3) . .
C54 N15 C52 C51 -161.8(2) . .
N10 C51 C52 N15 -58.5(3) . .
C54 N15 C53 N16 0.7(2) . .
C52 N15 C53 N16 171.4(2) . .
C54 N15 C53 Mn2 164.73(16) . .
C52 N15 C53 Mn2 -24.5(3) . .
C55 N16 C53 N15 -0.5(2) . .
C72 N16 C53 N15 -175.8(2) . .
C55 N16 C53 Mn2 -165.03(16) . .
C72 N16 C53 Mn2 19.7(3) . .
N17 Mn2 C53 N15 -156.0(2) . .
N18 Mn2 C53 N15 -58.99(19) . .
C43 Mn2 C53 N15 -17.9(4) . .
C48 Mn2 C53 N15 109.77(19) . .
N10 Mn2 C53 N15 29.49(19) . .
N17 Mn2 C53 N16 4.5(2) . .
N18 Mn2 C53 N16 101.56(19) . .
C43 Mn2 C53 N16 142.7(3) . .
C48 Mn2 C53 N16 -89.68(19) . .
N10 Mn2 C53 N16 -169.97(19) . .
C53 N15 C54 C55 -0.6(3) . .
C52 N15 C54 C55 -172.5(2) . .
N15 C54 C55 N16 0.2(3) . .
C53 N16 C55 C54 0.2(3) . .
C72 N16 C55 C54 176.1(2) . .
C43 N12 C56 C57 -97.7(3) . .
C45 N12 C56 C57 101.0(2) . .
C43 N12 C56 C61 87.7(3) . .
C45 N12 C56 C61 -73.6(3) . .
C61 C56 C57 C58 -2.6(3) . .
N12 C56 C57 C58 -176.94(19) . .
C61 C56 C57 C62 175.1(2) . .
N12 C56 C57 C62 0.8(3) . .
C56 C57 C58 C59 1.0(3) . .
C62 C57 C58 C59 -176.9(2) . .
C57 C58 C59 C60 0.6(4) . .
C58 C59 C60 C61 -0.5(4) . .
C59 C60 C61 C56 -1.0(4) . .
C59 C60 C61 C63 177.4(2) . .
C57 C56 C61 C60 2.7(3) . .
N12 C56 C61 C60 177.16(19) . .
C57 C56 C61 C63 -175.8(2) . .
N12 C56 C61 C63 -1.3(3) . .
C48 N14 C64 C65 97.8(3) . .
C50 N14 C64 C65 -79.5(3) . .
C48 N14 C64 C69 -92.9(3) . .
C50 N14 C64 C69 89.9(2) . .
C69 C64 C65 C66 6.2(3) . .
N14 C64 C65 C66 175.0(2) . .
C69 C64 C65 C70 -168.7(2) . .
N14 C64 C65 C70 0.1(3) . .
C64 C65 C66 C67 -5.2(3) . .
C70 C65 C66 C67 169.9(2) . .
C65 C66 C67 C68 1.2(4) . .
C66 C67 C68 C69 2.2(4) . .
C67 C68 C69 C64 -1.3(3) . .
C67 C68 C69 C71 179.6(2) . .
C65 C64 C69 C68 -3.0(3) . .
N14 C64 C69 C68 -172.0(2) . .
C65 C64 C69 C71 176.1(2) . .
N14 C64 C69 C71 7.2(3) . .
C53 N16 C72 C77 93.1(3) . .
C55 N16 C72 C77 -81.9(3) . .
C53 N16 C72 C73 -95.7(3) . .
C55 N16 C72 C73 89.3(3) . .
C77 C72 C73 C74 -0.7(3) . .
N16 C72 C73 C74 -171.23(19) . .
C77 C72 C73 C78 178.5(2) . .
N16 C72 C73 C78 8.0(3) . .
C72 C73 C74 C75 1.1(3) . .
C78 C73 C74 C75 -178.1(2) . .
C73 C74 C75 C76 -1.1(4) . .
C74 C75 C76 C77 0.7(4) . .
C73 C72 C77 C76 0.3(3) . .
N16 C72 C77 C76 171.00(19) . .
C73 C72 C77 C79 -179.8(2) . .
N16 C72 C77 C79 -9.1(3) . .
C75 C76 C77 C72 -0.3(3) . .
C75 C76 C77 C79 179.8(2) . .
C87 B1 C81 C82 -103.2(2) . .
C99 B1 C81 C82 15.2(3) . .
C93 B1 C81 C82 134.6(2) . .
C87 B1 C81 C86 73.2(2) . .
C99 B1 C81 C86 -168.44(19) . .
C93 B1 C81 C86 -49.0(3) . .
C86 C81 C82 C83 0.5(3) . .
B1 C81 C82 C83 177.0(2) . .
C81 C82 C83 C84 -0.9(3) . .
C82 C83 C84 C85 0.5(4) . .
C83 C84 C85 C86 0.2(4) . .
C84 C85 C86 C81 -0.6(4) . .
C82 C81 C86 C85 0.2(3) . .
B1 C81 C86 C85 -176.5(2) . .
C81 B1 C87 C88 -2.9(3) . .
C99 B1 C87 C88 -123.5(2) . .
C93 B1 C87 C88 116.2(2) . .
C81 B1 C87 C92 173.00(18) . .
C99 B1 C87 C92 52.3(3) . .
C93 B1 C87 C92 -68.0(2) . .
C92 C87 C88 C89 -0.4(3) . .
B1 C87 C88 C89 175.7(2) . .
C87 C88 C89 C90 0.8(4) . .
C88 C89 C90 C91 -0.2(3) . .
C89 C90 C91 C92 -0.7(3) . .
C90 C91 C92 C87 1.1(3) . .
C88 C87 C92 C91 -0.6(3) . .
B1 C87 C92 C91 -176.8(2) . .
C81 B1 C93 C94 143.1(2) . .
C87 B1 C93 C94 23.5(3) . .
C99 B1 C93 C94 -95.9(2) . .
C81 B1 C93 C98 -40.3(3) . .
C87 B1 C93 C98 -159.89(19) . .
C99 B1 C93 C98 80.7(2) . .
C98 C93 C94 C95 0.0(3) . .
B1 C93 C94 C95 176.7(2) . .
C93 C94 C95 C96 0.0(3) . .
C94 C95 C96 C97 -0.4(3) . .
C95 C96 C97 C98 0.8(3) . .
C96 C97 C98 C93 -0.8(3) . .
C94 C93 C98 C97 0.4(3) . .
B1 C93 C98 C97 -176.6(2) . .
C81 B1 C99 C100 100.1(2) . .
C87 B1 C99 C100 -141.0(2) . .
C93 B1 C99 C100 -18.5(3) . .
C81 B1 C99 C104 -79.5(2) . .
C87 B1 C99 C104 39.4(3) . .
C93 B1 C99 C104 161.87(19) . .
C104 C99 C100 C101 0.0(3) . .
B1 C99 C100 C101 -179.6(2) . .
C99 C100 C101 C102 -0.9(3) . .
C100 C101 C102 C103 1.4(3) . .
C101 C102 C103 C104 -1.1(3) . .
C102 C103 C104 C99 0.2(4) . .
C100 C99 C104 C103 0.4(3) . .
B1 C99 C104 C103 180.0(2) . .
C117 B2 C105 C110 -166.5(2) . .
C111 B2 C105 C110 -47.1(3) . .
C123 B2 C105 C110 71.3(3) . .
C117 B2 C105 C106 14.6(3) . .
C111 B2 C105 C106 133.9(2) . .
C123 B2 C105 C106 -107.7(2) . .
C110 C105 C106 C107 -2.1(3) . .
B2 C105 C106 C107 176.9(2) . .
C105 C106 C107 C108 1.3(3) . .
C106 C107 C108 C109 -0.1(3) . .
C107 C108 C109 C110 -0.1(4) . .
C108 C109 C110 C105 -1.0(4) . .
C106 C105 C110 C109 2.0(3) . .
B2 C105 C110 C109 -177.0(2) . .
C117 B2 C111 C116 -77.9(3) . .
C123 B2 C111 C116 41.2(3) . .
C105 B2 C111 C116 162.0(2) . .
C117 B2 C111 C112 96.7(3) . .
C123 B2 C111 C112 -144.2(2) . .
C105 B2 C111 C112 -23.5(3) . .
C116 C111 C112 C113 -0.8(3) . .
B2 C111 C112 C113 -175.6(2) . .
C111 C112 C113 C114 1.7(4) . .
C112 C113 C114 C115 -1.4(4) . .
C113 C114 C115 C116 0.3(4) . .
C114 C115 C116 C111 0.6(4) . .
C112 C111 C116 C115 -0.4(4) . .
B2 C111 C116 C115 174.7(2) . .
C111 B2 C117 C118 -25.6(3) . .
C123 B2 C117 C118 -142.4(2) . .
C105 B2 C117 C118 95.1(2) . .
C111 B2 C117 C122 159.4(2) . .
C123 B2 C117 C122 42.6(3) . .
C105 B2 C117 C122 -79.8(3) . .
C122 C117 C118 C119 2.1(3) . .
B2 C117 C118 C119 -173.3(2) . .
C117 C118 C119 C120 -0.7(3) . .
C118 C119 C120 C121 -1.4(3) . .
C119 C120 C121 C122 1.9(3) . .
C120 C121 C122 C117 -0.4(3) . .
C118 C117 C122 C121 -1.6(3) . .
B2 C117 C122 C121 173.8(2) . .
C117 B2 C123 C128 -157.8(2) . .
C111 B2 C123 C128 84.6(2) . .
C105 B2 C123 C128 -36.0(3) . .
C117 B2 C123 C124 29.1(3) . .
C111 B2 C123 C124 -88.6(3) . .
C105 B2 C123 C124 150.9(2) . .
C128 C123 C124 C125 -1.8(3) . .
B2 C123 C124 C125 171.9(2) . .
C123 C124 C125 C126 1.5(4) . .
C124 C125 C126 C127 0.1(4) . .
C125 C126 C127 C128 -1.2(3) . .
C126 C127 C128 C123 0.8(3) . .
C124 C123 C128 C127 0.7(3) . .
B2 C123 C128 C127 -172.9(2) . .
C135 B3 C129 C134 11.4(3) . .
C147 B3 C129 C134 132.2(2) . .
C141 B3 C129 C134 -107.6(2) . .
C135 B3 C129 C130 -171.17(19) . .
C147 B3 C129 C130 -50.4(3) . .
C141 B3 C129 C130 69.8(2) . .
C134 C129 C130 C131 3.0(3) . .
B3 C129 C130 C131 -174.7(2) . .
C129 C130 C131 C132 -1.6(3) . .
C130 C131 C132 C133 -0.9(3) . .
C131 C132 C133 C134 1.9(3) . .
C132 C133 C134 C129 -0.4(3) . .
C130 C129 C134 C133 -2.0(3) . .
B3 C129 C134 C133 175.6(2) . .
C129 B3 C135 C136 110.4(2) . .
C147 B3 C135 C136 -11.2(3) . .
C141 B3 C135 C136 -129.4(2) . .
C129 B3 C135 C140 -69.0(3) . .
C147 B3 C135 C140 169.4(2) . .
C141 B3 C135 C140 51.2(3) . .
C140 C135 C136 C137 -0.2(3) . .
B3 C135 C136 C137 -179.6(2) . .
C135 C136 C137 C138 0.6(4) . .
C136 C137 C138 C139 -0.5(3) . .
C137 C138 C139 C140 0.1(4) . .
C138 C139 C140 C135 0.4(4) . .
C136 C135 C140 C139 -0.3(3) . .
B3 C135 C140 C139 179.2(2) . .
C129 B3 C141 C142 154.4(2) . .
C135 B3 C141 C142 33.8(3) . .
C147 B3 C141 C142 -84.4(2) . .
C129 B3 C141 C146 -28.7(3) . .
C135 B3 C141 C146 -149.2(2) . .
C147 B3 C141 C146 92.5(2) . .
C146 C141 C142 C143 -2.4(3) . .
B3 C141 C142 C143 174.9(2) . .
C141 C142 C143 C144 2.0(4) . .
C142 C143 C144 C145 0.1(4) . .
C143 C144 C145 C146 -1.5(3) . .
C144 C145 C146 C141 1.1(3) . .
C142 C141 C146 C145 0.9(3) . .
B3 C141 C146 C145 -176.3(2) . .
C129 B3 C147 C152 -19.1(3) . .
C135 B3 C147 C152 102.5(2) . .
C141 B3 C147 C152 -139.9(2) . .
C129 B3 C147 C148 165.30(18) . .
C135 B3 C147 C148 -73.1(2) . .
C141 B3 C147 C148 44.5(2) . .
C152 C147 C148 C149 0.8(3) . .
B3 C147 C148 C149 176.82(19) . .
C147 C148 C149 C150 -0.3(3) . .
C148 C149 C150 C151 -0.2(3) . .
C149 C150 C151 C152 0.0(3) . .
C150 C151 C152 C147 0.7(3) . .
C148 C147 C152 C151 -1.1(3) . .
B3 C147 C152 C151 -176.95(19) . .
C206 C201 C202 C203 0.5(4) . .
C201 C202 C203 C204 -0.2(4) . .
C202 C203 C204 C205 -0.1(4) . .
C203 C204 C205 C206 0.2(4) . .
C202 C201 C206 C205 -0.4(4) . .
C204 C205 C206 C201 0.1(4) . .
C303 C301 C302 C303 0.1(4) 7_666 .
C301 C302 C303 C301 -0.1(4) . 7_666
C401 C401 C402 C403 -0.3(9) 2_756 .
C401 C402 C403 C403 -1.1(9) . 2_756
C412 C411 C412 C413 0.1(4) 2_756 .
C411 C412 C413 C414 -0.2(8) . .
C412 C413 C414 C413 0.1(4) . 2_756
